data_4081153
loop_
_publ_author_name
'Ikeda, Yousuke'
'Mutoh, Yuichiro'
'Imai, Kohei'
'Tsuchida, Noriko'
'Takano, Keiko'
'Ishii, Youichi'

_publ_section_title
;
 Reactivities of Indenylruthenium Complex toward Internal Alkynes:
 Formation of Disubstituted Vinylidene Complexes and Indenyl--Alkyne
 Coupling
;
_journal_issue 15
_journal_name_full Organometallics
_journal_page_first 4353
_journal_paper_doi 10.1021/om4004913
_journal_volume 32
_journal_year 2013
_chemical_formula_moiety 'C82 H57 B F24 P2 Ru'
_chemical_formula_sum 'C82 H57 B F24 P2 Ru'
_chemical_formula_weight 1672.14
_space_group_IT_number 2
_symmetry_cell_setting triclinic
_symmetry_Int_Tables_number 2
_symmetry_space_group_name_Hall '-P 1'
_symmetry_space_group_name_H-M 'P -1'
_atom_sites_solution_hydrogens geom
_atom_sites_solution_primary direct
_atom_sites_solution_secondary difmap
_cell_angle_alpha 88.817(4)
_cell_angle_beta 89.534(4)
_cell_angle_gamma 88.275(4)
_cell_formula_units_Z 2
_cell_length_a 13.856(3)
_cell_length_b 14.739(3)
_cell_length_c 18.294(3)
_cell_measurement_reflns_used 8996
_cell_measurement_temperature 123
_cell_measurement_theta_max 27.50
_cell_measurement_theta_min 3.00
_cell_volume 3733.5(13)
_computing_cell_refinement CrystalClear
_computing_data_collection 'CrystalClear (Rigaku Inc., 2008)'
_computing_data_reduction CrystalClear
_computing_molecular_graphics 'CrystalStructure 4.0'
_computing_publication_material 'CrystalStructure 4.0 (Rigaku, 2010)'
_computing_structure_refinement 'SHELXL97 (Sheldrick, 2008)'
_computing_structure_solution SIR97
_diffrn_ambient_temperature 123
_diffrn_detector_area_resol_mean 7.314
_diffrn_measured_fraction_theta_full 0.965
_diffrn_measured_fraction_theta_max 0.965
_diffrn_measurement_device_type 'Rigaku Mercury70'
_diffrn_measurement_method \w
_diffrn_radiation_type 'Mo K\a'
_diffrn_radiation_wavelength 0.71075
_diffrn_reflns_av_R_equivalents 0.0436
_diffrn_reflns_limit_h_max 17
_diffrn_reflns_limit_h_min -14
_diffrn_reflns_limit_k_max 19
_diffrn_reflns_limit_k_min -19
_diffrn_reflns_limit_l_max 22
_diffrn_reflns_limit_l_min -23
_diffrn_reflns_number 28861
_diffrn_reflns_theta_full 27.50
_diffrn_reflns_theta_max 27.50
_diffrn_standards_number 0
_exptl_absorpt_coefficient_mu 0.358
_exptl_absorpt_correction_T_max 0.950
_exptl_absorpt_correction_T_min 0.866
_exptl_absorpt_correction_type numerical
_exptl_absorpt_process_details 'NUMABS (Rigaku, 1999)'
_exptl_crystal_colour yellow
_exptl_crystal_density_diffrn 1.487
_exptl_crystal_density_method 'not measured'
_exptl_crystal_description prism
_exptl_crystal_F_000 1688.00
_exptl_crystal_size_max 0.323
_exptl_crystal_size_mid 0.299
_exptl_crystal_size_min 0.144
_refine_diff_density_max 1.290
_refine_diff_density_min -0.920
_refine_ls_extinction_method none
_refine_ls_goodness_of_fit_ref 1.047
_refine_ls_hydrogen_treatment constr
_refine_ls_number_parameters 1081
_refine_ls_number_reflns 16527
_refine_ls_number_restraints 0
_refine_ls_R_factor_gt 0.0629
_refine_ls_shift/su_max 0.000
_refine_ls_structure_factor_coef Fsqd
_refine_ls_weighting_details 'w = 1/[\s^2^(Fo^2^)+(0.0672P)^2^+4.5292P] where P=(Fo^2^+2Fc^2^)/3'
_refine_ls_weighting_scheme calc
_refine_ls_wR_factor_ref 0.1748
_reflns_number_gt 12357
_reflns_number_total 16527
_reflns_threshold_expression F^2^>2.0\s(F^2^)
_cod_data_source_file om4004913_si_002.cif
_cod_data_source_block 2b.C6H6
_cod_original_cell_volume 3733.4(11)
_cod_database_code 4081153

loop_
_symmetry_equiv_pos_site_id
_symmetry_equiv_pos_as_xyz
1 +X,+Y,+Z
2 -X,-Y,-Z

loop_
_atom_site_label
_atom_site_type_symbol
_atom_site_fract_x
_atom_site_fract_y
_atom_site_fract_z
_atom_site_U_iso_or_equiv
_atom_site_adp_type
_atom_site_occupancy
_atom_site_symmetry_multiplicity
_atom_site_calc_flag
_atom_site_refinement_flags
Ru1 Ru 0.02788(2) 0.02503(2) 0.230994(15) 0.02535(9) Uani 1.0 2 d .
P1 P -0.02666(7) -0.11878(6) 0.24891(5) 0.0256(2) Uani 1.0 2 d .
P2 P -0.11597(7) 0.06828(6) 0.28517(5) 0.02430(19) Uani 1.0 2 d .
F1 F 0.0143(12) 0.5187(13) 0.1225(8) 0.076(4) Uani 0.6000 2 d .
F2 F 0.0552(3) 0.4387(3) 0.20696(17) 0.0682(9) Uani 1.0 2 d .
F3 F 0.0994(3) 0.3873(2) 0.10595(16) 0.0617(8) Uani 1.0 2 d .
F4 F 0.2208(18) 0.7524(12) 0.0434(11) 0.065(5) Uani 0.5000 2 d .
F5 F 0.3140(16) 0.7935(11) 0.1505(10) 0.086(6) Uani 0.5000 2 d .
F6 F 0.3715(2) 0.74175(18) 0.05653(14) 0.0491(7) Uani 1.0 2 d .
F7 F 0.1484(2) 0.4503(2) 0.49143(18) 0.0644(9) Uani 1.0 2 d .
F8 F 0.2489(3) 0.3460(3) 0.5197(2) 0.0845(12) Uani 1.0 2 d .
F9 F 0.1715(12) 0.3505(10) 0.4153(7) 0.088(5) Uani 0.6000 2 d .
F10 F 0.4400(15) 0.6438(15) 0.5462(13) 0.045(3) Uani 0.6000 2 d .
F11 F 0.4038(2) 0.73433(16) 0.44981(16) 0.0511(7) Uani 1.0 2 d .
F12 F 0.5389(2) 0.66285(18) 0.46167(15) 0.0507(7) Uani 1.0 2 d .
F13 F 0.6055(12) 0.1857(11) 0.3724(11) 0.064(5) Uani 0.5000 2 d .
F14 F 0.4789(3) 0.1009(3) 0.3722(2) 0.0970(16) Uani 1.0 2 d .
F15 F 0.6041(3) 0.07687(18) 0.30856(14) 0.0531(8) Uani 1.0 2 d .
F16 F 0.3143(8) 0.1888(7) 0.0694(6) 0.069(3) Uani 0.6000 2 d .
F17 F 0.4278(6) 0.0860(3) 0.0814(3) 0.151(3) Uani 1.0 2 d .
F18 F 0.4453(4) 0.2084(4) 0.02736(15) 0.1066(17) Uani 1.0 2 d .
F19 F 0.6624(5) 0.6230(3) 0.02141(18) 0.1171(19) Uani 1.0 2 d .
F20 F 0.7754(3) 0.5300(4) 0.02651(16) 0.0982(15) Uani 1.0 2 d .
F21 F 0.6422(13) 0.4807(11) 0.0028(7) 0.075(5) Uani 0.6000 2 d .
F22 F 0.7770(3) 0.4555(3) 0.35792(17) 0.0882(13) Uani 1.0 2 d .
F23 F 0.7947(5) 0.5941(4) 0.3321(3) 0.1258(19) Uani 1.0 2 d .
F24 F 0.8760(13) 0.506(3) 0.2753(10) 0.058(7) Uani 0.4000 2 d .
F27 F 0.5887(14) 0.1882(9) 0.3826(10) 0.075(6) Uani 0.5000 2 d .
F29 F 0.872(3) 0.527(3) 0.2818(16) 0.090(13) Uani 0.3000 2 d .
F30 F 0.8785(15) 0.4496(14) 0.2757(12) 0.083(8) Uani 0.3000 2 d .
F31 F 0.2185(16) 0.7755(11) 0.0642(10) 0.050(4) Uani 0.5000 2 d .
F32 F 0.2884(16) 0.7991(12) 0.1482(10) 0.086(6) Uani 0.5000 2 d .
F33 F 0.0331(15) 0.5071(17) 0.0920(12) 0.075(6) Uani 0.4000 2 d .
F34 F 0.1934(18) 0.3348(11) 0.4234(12) 0.091(8) Uani 0.4000 2 d .
F35 F 0.6287(17) 0.4999(19) -0.0020(11) 0.092(8) Uani 0.4000 2 d .
F36 F 0.414(3) 0.660(3) 0.541(2) 0.051(5) Uani 0.4000 2 d .
F37 F 0.3200(12) 0.1567(17) 0.0801(9) 0.136(11) Uani 0.4000 2 d .
C1 C 0.0973(3) 0.0150(3) 0.33302(18) 0.0256(8) Uani 1.0 2 d .
C2 C 0.1877(3) 0.0439(3) 0.3356(2) 0.0309(9) Uani 1.0 2 d .
C3 C 0.0543(3) -0.0263(3) 0.40193(18) 0.0274(8) Uani 1.0 2 d .
C4 C 0.2495(3) 0.0412(3) 0.4025(2) 0.0315(9) Uani 1.0 2 d .
C5 C 0.2451(4) 0.1122(3) 0.4515(3) 0.0404(10) Uani 1.0 2 d .
C6 C 0.3043(4) 0.1102(4) 0.5129(3) 0.0430(11) Uani 1.0 2 d .
C7 C 0.3667(3) 0.0377(3) 0.5252(3) 0.0391(10) Uani 1.0 2 d .
C8 C 0.3711(3) -0.0341(3) 0.4778(3) 0.0364(10) Uani 1.0 2 d .
C9 C 0.3124(3) -0.0313(3) 0.4171(2) 0.0335(9) Uani 1.0 2 d .
C10 C 0.2362(3) 0.0883(3) 0.2681(3) 0.0362(10) Uani 1.0 2 d .
C11 C 0.2241(4) 0.1855(4) 0.2798(3) 0.0534(13) Uani 1.0 2 d .
C12 C 0.1481(4) 0.2217(4) 0.2407(3) 0.0548(14) Uani 1.0 2 d .
C13 C 0.1090(4) 0.1534(3) 0.1962(3) 0.0423(11) Uani 1.0 2 d .
C14 C 0.0260(4) 0.1480(3) 0.1517(3) 0.0402(11) Uani 1.0 2 d .
C15 C 0.0147(4) 0.0714(3) 0.1093(2) 0.0395(10) Uani 1.0 2 d .
C16 C 0.0808(4) -0.0015(4) 0.1152(2) 0.0452(12) Uani 1.0 2 d .
C17 C 0.1606(4) -0.0007(4) 0.1622(3) 0.0447(11) Uani 1.0 2 d .
C18 C 0.1719(3) 0.0742(4) 0.2029(3) 0.0438(12) Uani 1.0 2 d .
C19 C -0.1297(3) -0.1196(3) 0.31310(19) 0.0258(8) Uani 1.0 2 d .
C20 C -0.1895(3) -0.0315(3) 0.3085(2) 0.0303(8) Uani 1.0 2 d .
C21 C 0.0549(3) -0.2105(3) 0.2822(2) 0.0298(8) Uani 1.0 2 d .
C22 C 0.1529(3) -0.1978(3) 0.2896(2) 0.0307(8) Uani 1.0 2 d .
C23 C 0.2135(4) -0.2701(3) 0.3110(2) 0.0379(10) Uani 1.0 2 d .
C24 C 0.1777(4) -0.3544(3) 0.3253(3) 0.0404(11) Uani 1.0 2 d .
C25 C 0.0795(4) -0.3676(3) 0.3184(3) 0.0449(11) Uani 1.0 2 d .
C26 C 0.0176(4) -0.2959(3) 0.2968(3) 0.0386(10) Uani 1.0 2 d .
C27 C -0.0705(3) -0.1688(3) 0.1657(2) 0.0305(8) Uani 1.0 2 d .
C28 C -0.0068(4) -0.2136(4) 0.1198(3) 0.0458(11) Uani 1.0 2 d .
C29 C -0.0361(4) -0.2476(4) 0.0539(3) 0.0522(13) Uani 1.0 2 d .
C30 C -0.1308(4) -0.2368(4) 0.0325(3) 0.0473(12) Uani 1.0 2 d .
C31 C -0.1971(4) -0.1956(4) 0.0792(3) 0.0569(14) Uani 1.0 2 d .
C32 C -0.1672(4) -0.1614(3) 0.1454(3) 0.0412(10) Uani 1.0 2 d .
C33 C -0.1956(3) 0.1346(3) 0.2234(2) 0.0295(8) Uani 1.0 2 d .
C34 C -0.2229(3) 0.2248(3) 0.2364(3) 0.0355(9) Uani 1.0 2 d .
C35 C -0.2808(4) 0.2732(4) 0.1861(3) 0.0469(12) Uani 1.0 2 d .
C36 C -0.3111(4) 0.2329(4) 0.1237(3) 0.0451(12) Uani 1.0 2 d .
C37 C -0.2851(4) 0.1443(4) 0.1104(3) 0.0483(12) Uani 1.0 2 d .
C38 C -0.2278(4) 0.0953(3) 0.1603(3) 0.0424(11) Uani 1.0 2 d .
C39 C -0.1120(3) 0.1386(3) 0.36581(19) 0.0272(8) Uani 1.0 2 d .
C40 C -0.1849(3) 0.1394(3) 0.4180(2) 0.0299(8) Uani 1.0 2 d .
C41 C -0.1833(4) 0.1985(3) 0.4764(2) 0.0377(10) Uani 1.0 2 d .
C42 C -0.1083(4) 0.2561(4) 0.4829(3) 0.0468(11) Uani 1.0 2 d .
C43 C -0.0360(4) 0.2547(4) 0.4323(3) 0.0602(15) Uani 1.0 2 d .
C44 C -0.0369(4) 0.1958(4) 0.3734(3) 0.0487(12) Uani 1.0 2 d .
C45 C 0.3490(3) 0.5090(3) 0.19261(18) 0.0247(8) Uani 1.0 2 d .
C46 C 0.2596(3) 0.4689(3) 0.18340(19) 0.0273(8) Uani 1.0 2 d .
C47 C 0.1825(3) 0.5130(3) 0.1487(2) 0.0313(9) Uani 1.0 2 d .
C48 C 0.1916(3) 0.5996(3) 0.1201(2) 0.0339(9) Uani 1.0 2 d .
C49 C 0.2788(3) 0.6414(3) 0.1276(2) 0.0305(9) Uani 1.0 2 d .
C50 C 0.3554(3) 0.5983(3) 0.16423(19) 0.0275(8) Uani 1.0 2 d .
C51 C 0.0902(4) 0.4654(3) 0.1410(3) 0.0408(10) Uani 1.0 2 d .
C52 C 0.2922(4) 0.7353(3) 0.0975(3) 0.0463(12) Uani 1.0 2 d .
C53 C 0.4046(3) 0.4819(3) 0.32528(18) 0.0231(7) Uani 1.0 2 d .
C54 C 0.3339(3) 0.4314(3) 0.36119(18) 0.0256(8) Uani 1.0 2 d .
C55 C 0.2983(3) 0.4526(3) 0.4299(2) 0.0299(8) Uani 1.0 2 d .
C56 C 0.3339(3) 0.5256(3) 0.46802(19) 0.0286(8) Uani 1.0 2 d .
C57 C 0.4042(3) 0.5757(3) 0.43378(19) 0.0258(8) Uani 1.0 2 d .
C58 C 0.4375(3) 0.5558(3) 0.36381(18) 0.0240(7) Uani 1.0 2 d .
C59 C 0.2191(4) 0.3987(4) 0.4643(3) 0.0432(11) Uani 1.0 2 d .
C60 C 0.4446(4) 0.6547(3) 0.4722(2) 0.0346(9) Uani 1.0 2 d .
C61 C 0.4416(3) 0.3492(3) 0.22898(18) 0.0230(7) Uani 1.0 2 d .
C62 C 0.4837(3) 0.2922(3) 0.28370(18) 0.0246(7) Uani 1.0 2 d .
C63 C 0.5012(3) 0.2001(3) 0.27314(18) 0.0235(7) Uani 1.0 2 d .
C64 C 0.4770(3) 0.1601(3) 0.20832(19) 0.0276(8) Uani 1.0 2 d .
C65 C 0.4346(3) 0.2143(3) 0.15434(19) 0.0269(8) Uani 1.0 2 d .
C66 C 0.4184(3) 0.3069(3) 0.16435(18) 0.0247(8) Uani 1.0 2 d .
C67 C 0.5441(3) 0.1424(3) 0.3336(2) 0.0326(9) Uani 1.0 2 d .
C68 C 0.4064(4) 0.1730(3) 0.0844(3) 0.0393(10) Uani 1.0 2 d .
C69 C 0.5427(3) 0.4911(3) 0.21824(19) 0.0254(8) Uani 1.0 2 d .
C70 C 0.5686(3) 0.5065(3) 0.14435(19) 0.0288(8) Uani 1.0 2 d .
C71 C 0.6624(3) 0.5229(3) 0.1228(2) 0.0331(9) Uani 1.0 2 d .
C72 C 0.7361(3) 0.5247(3) 0.1725(2) 0.0381(10) Uani 1.0 2 d .
C73 C 0.7130(3) 0.5094(3) 0.2459(2) 0.0380(10) Uani 1.0 2 d .
C74 C 0.6194(3) 0.4922(3) 0.26729(19) 0.0299(8) Uani 1.0 2 d .
C75 C 0.6839(4) 0.5387(4) 0.0431(3) 0.0467(12) Uani 1.0 2 d .
C76 C 0.7907(4) 0.5105(5) 0.3011(3) 0.0624(16) Uani 1.0 2 d .
C77 C 0.4920(7) 0.8868(5) 0.2654(5) 0.107(3) Uani 1.0 2 d .
C78 C 0.5034(6) 0.8751(5) 0.1927(5) 0.091(3) Uani 1.0 2 d .
C79 C 0.5619(6) 0.8039(5) 0.1679(4) 0.077(2) Uani 1.0 2 d .
C80 C 0.6092(5) 0.7470(5) 0.2175(4) 0.0742(18) Uani 1.0 2 d .
C81 C 0.5961(6) 0.7645(5) 0.2916(4) 0.0727(19) Uani 1.0 2 d .
C82 C 0.5372(7) 0.8315(6) 0.3131(4) 0.096(3) Uani 1.0 2 d .
B1 B 0.4345(3) 0.4592(3) 0.2412(3) 0.0253(9) Uani 1.0 2 d .
H3A H 0.0619 -0.0925 0.4007 0.0329 Uiso 1.0 2 calc R
H3B H -0.0144 -0.0092 0.4050 0.0329 Uiso 1.0 2 calc R
H3C H 0.0877 -0.0039 0.4447 0.0329 Uiso 1.0 2 calc R
H5 H 0.2016 0.1623 0.4431 0.0485 Uiso 1.0 2 calc R
H6 H 0.3013 0.1589 0.5462 0.0516 Uiso 1.0 2 calc R
H7 H 0.4074 0.0367 0.5667 0.0469 Uiso 1.0 2 calc R
H8 H 0.4138 -0.0846 0.4868 0.0436 Uiso 1.0 2 calc R
H9 H 0.3153 -0.0807 0.3846 0.0402 Uiso 1.0 2 calc R
H10 H 0.3049 0.0675 0.2602 0.0434 Uiso 1.0 2 calc R
H11 H 0.2639 0.2193 0.3106 0.0641 Uiso 1.0 2 calc R
H12 H 0.1249 0.2829 0.2428 0.0658 Uiso 1.0 2 calc R
H14 H -0.0214 0.1960 0.1508 0.0482 Uiso 1.0 2 calc R
H15 H -0.0379 0.0689 0.0765 0.0474 Uiso 1.0 2 calc R
H16 H 0.0716 -0.0535 0.0866 0.0542 Uiso 1.0 2 calc R
H17 H 0.2052 -0.0509 0.1654 0.0536 Uiso 1.0 2 calc R
H19A H -0.1711 -0.1710 0.3020 0.0309 Uiso 1.0 2 calc R
H19B H -0.1054 -0.1288 0.3635 0.0309 Uiso 1.0 2 calc R
H20A H -0.2223 -0.0215 0.3561 0.0363 Uiso 1.0 2 calc R
H20B H -0.2400 -0.0371 0.2711 0.0363 Uiso 1.0 2 calc R
H22 H 0.1786 -0.1397 0.2801 0.0368 Uiso 1.0 2 calc R
H23 H 0.2807 -0.2611 0.3157 0.0455 Uiso 1.0 2 calc R
H24 H 0.2198 -0.4034 0.3399 0.0484 Uiso 1.0 2 calc R
H25 H 0.0543 -0.4258 0.3283 0.0538 Uiso 1.0 2 calc R
H26 H -0.0496 -0.3051 0.2922 0.0463 Uiso 1.0 2 calc R
H28 H 0.0589 -0.2214 0.1337 0.0550 Uiso 1.0 2 calc R
H29 H 0.0093 -0.2785 0.0233 0.0627 Uiso 1.0 2 calc R
H30 H -0.1505 -0.2574 -0.0138 0.0567 Uiso 1.0 2 calc R
H31 H -0.2632 -0.1906 0.0661 0.0683 Uiso 1.0 2 calc R
H32 H -0.2130 -0.1328 0.1769 0.0494 Uiso 1.0 2 calc R
H34 H -0.2021 0.2532 0.2794 0.0426 Uiso 1.0 2 calc R
H35 H -0.2993 0.3346 0.1951 0.0563 Uiso 1.0 2 calc R
H36 H -0.3501 0.2665 0.0896 0.0541 Uiso 1.0 2 calc R
H37 H -0.3061 0.1164 0.0672 0.0580 Uiso 1.0 2 calc R
H38 H -0.2105 0.0337 0.1510 0.0509 Uiso 1.0 2 calc R
H40 H -0.2367 0.0992 0.4140 0.0358 Uiso 1.0 2 calc R
H41 H -0.2341 0.1989 0.5115 0.0453 Uiso 1.0 2 calc R
H42 H -0.1069 0.2967 0.5225 0.0562 Uiso 1.0 2 calc R
H43 H 0.0162 0.2945 0.4371 0.0722 Uiso 1.0 2 calc R
H44 H 0.0145 0.1954 0.3387 0.0584 Uiso 1.0 2 calc R
H46 H 0.2515 0.4088 0.2018 0.0328 Uiso 1.0 2 calc R
H48 H 0.1391 0.6299 0.0958 0.0407 Uiso 1.0 2 calc R
H50 H 0.4135 0.6298 0.1703 0.0329 Uiso 1.0 2 calc R
H54 H 0.3093 0.3803 0.3374 0.0307 Uiso 1.0 2 calc R
H56 H 0.3107 0.5400 0.5155 0.0343 Uiso 1.0 2 calc R
H58 H 0.4841 0.5937 0.3415 0.0287 Uiso 1.0 2 calc R
H62 H 0.5005 0.3175 0.3290 0.0295 Uiso 1.0 2 calc R
H64 H 0.4891 0.0971 0.2011 0.0331 Uiso 1.0 2 calc R
H66 H 0.3904 0.3425 0.1257 0.0296 Uiso 1.0 2 calc R
H70 H 0.5199 0.5055 0.1082 0.0346 Uiso 1.0 2 calc R
H72 H 0.8005 0.5359 0.1573 0.0457 Uiso 1.0 2 calc R
H74 H 0.6065 0.4804 0.3176 0.0358 Uiso 1.0 2 calc R
H77 H 0.4512 0.9349 0.2825 0.1290 Uiso 1.0 2 calc R
H78 H 0.4716 0.9153 0.1589 0.1086 Uiso 1.0 2 calc R
H79 H 0.5694 0.7945 0.1169 0.0929 Uiso 1.0 2 calc R
H80 H 0.6492 0.6976 0.2018 0.0890 Uiso 1.0 2 calc R
H81 H 0.6298 0.7281 0.3271 0.0873 Uiso 1.0 2 calc R
H82 H 0.5270 0.8403 0.3640 0.1147 Uiso 1.0 2 calc R

loop_
_atom_site_aniso_label
_atom_site_aniso_U_11
_atom_site_aniso_U_22
_atom_site_aniso_U_33
_atom_site_aniso_U_12
_atom_site_aniso_U_13
_atom_site_aniso_U_23
Ru1 0.02378(16) 0.03022(16) 0.02173(15) 0.00210(12) -0.00015(11) 0.00314(11)
P1 0.0252(5) 0.0263(5) 0.0250(5) 0.0034(4) -0.0044(4) -0.0017(4)
P2 0.0224(5) 0.0258(5) 0.0245(5) 0.0024(4) -0.0003(4) 0.0005(4)
F1 0.031(5) 0.068(5) 0.129(12) 0.014(4) -0.024(6) 0.006(8)
F2 0.0465(19) 0.090(3) 0.070(2) -0.0197(17) 0.0210(15) -0.0250(18)
F3 0.059(2) 0.0639(19) 0.0644(19) -0.0157(16) -0.0012(15) -0.0267(15)
F4 0.063(6) 0.059(10) 0.069(10) 0.036(7) 0.016(7) 0.036(7)
F5 0.172(16) 0.026(6) 0.060(8) -0.025(8) 0.003(8) -0.010(5)
F6 0.0466(16) 0.0512(16) 0.0482(15) 0.0050(13) 0.0073(12) 0.0224(13)
F7 0.0415(17) 0.0630(19) 0.088(3) -0.0038(15) 0.0253(16) 0.0007(17)
F8 0.072(3) 0.087(3) 0.091(3) -0.0046(19) 0.026(2) 0.053(3)
F9 0.071(7) 0.155(12) 0.044(4) -0.074(7) 0.022(4) -0.036(5)
F10 0.069(9) 0.042(7) 0.026(4) -0.007(5) -0.010(6) -0.011(4)
F11 0.0563(18) 0.0280(13) 0.0693(18) 0.0032(12) -0.0156(14) -0.0099(12)
F12 0.0383(16) 0.0494(16) 0.0657(18) -0.0046(12) -0.0132(13) -0.0231(13)
F13 0.055(5) 0.070(9) 0.068(10) -0.006(5) -0.047(5) 0.009(6)
F14 0.0406(18) 0.146(4) 0.099(3) 0.015(2) 0.0103(17) 0.097(3)
F15 0.065(2) 0.0440(15) 0.0486(15) 0.0280(14) -0.0119(14) 0.0006(12)
F16 0.066(6) 0.083(5) 0.058(6) 0.019(5) -0.047(5) -0.033(4)
F17 0.297(8) 0.059(3) 0.098(3) 0.074(4) -0.129(4) -0.051(2)
F18 0.145(4) 0.154(4) 0.0260(15) -0.071(4) 0.0215(19) -0.0332(19)
F19 0.229(6) 0.078(3) 0.0432(19) -0.002(3) 0.030(3) 0.0221(19)
F20 0.060(3) 0.200(5) 0.0369(16) -0.030(3) 0.0226(15) -0.008(3)
F21 0.113(11) 0.087(5) 0.028(6) -0.041(6) 0.021(6) -0.033(5)
F22 0.048(2) 0.164(4) 0.0530(19) -0.021(3) -0.0231(15) 0.022(3)
F23 0.122(5) 0.152(5) 0.108(4) -0.027(4) -0.055(4) -0.051(4)
F24 0.014(6) 0.130(18) 0.029(6) 0.013(10) 0.005(5) -0.033(10)
F27 0.161(15) 0.025(5) 0.039(5) 0.039(7) -0.055(7) -0.015(4)
F29 0.044(15) 0.12(3) 0.11(2) -0.044(16) -0.035(13) 0.036(17)
F30 0.034(8) 0.17(2) 0.044(7) 0.045(13) 0.007(6) -0.032(13)
F31 0.045(5) 0.035(6) 0.068(10) 0.019(5) 0.011(6) 0.026(5)
F32 0.134(11) 0.032(5) 0.088(10) 0.029(6) 0.082(9) 0.020(5)
F33 0.038(10) 0.065(10) 0.123(16) -0.000(7) -0.047(9) 0.032(11)
F34 0.103(15) 0.039(5) 0.134(16) -0.052(7) 0.076(12) -0.045(7)
F35 0.053(7) 0.21(3) 0.018(6) -0.058(11) -0.005(5) 0.017(9)
F36 0.076(16) 0.051(12) 0.027(7) -0.003(8) -0.007(9) -0.014(7)
F37 0.089(13) 0.29(3) 0.038(7) -0.132(16) 0.022(8) -0.056(12)
C1 0.0256(19) 0.0296(18) 0.0217(16) -0.0009(15) -0.0014(14) -0.0003(14)
C2 0.025(2) 0.041(3) 0.0264(18) -0.0021(16) -0.0015(15) 0.0025(16)
C3 0.027(2) 0.0322(19) 0.0231(17) -0.0010(15) -0.0028(14) -0.0015(15)
C4 0.0224(19) 0.042(3) 0.0308(19) -0.0074(16) -0.0022(15) 0.0043(17)
C5 0.036(3) 0.044(3) 0.041(3) 0.0057(19) -0.0086(19) 0.0001(19)
C6 0.046(3) 0.046(3) 0.037(3) 0.001(2) -0.006(2) -0.0056(19)
C7 0.034(3) 0.045(3) 0.038(3) -0.0083(19) -0.0063(18) 0.0131(19)
C8 0.037(3) 0.037(3) 0.036(2) -0.0033(18) -0.0072(18) 0.0081(18)
C9 0.033(3) 0.033(2) 0.034(2) -0.0063(17) -0.0012(17) 0.0045(17)
C10 0.027(2) 0.046(3) 0.036(2) -0.0091(18) 0.0046(17) 0.0056(18)
C11 0.053(4) 0.054(3) 0.054(3) -0.018(3) 0.003(3) 0.008(3)
C12 0.062(4) 0.042(3) 0.060(3) -0.001(3) 0.019(3) 0.013(3)
C13 0.060(3) 0.038(3) 0.030(2) -0.026(3) 0.007(2) 0.0084(18)
C14 0.046(3) 0.041(3) 0.033(2) 0.006(2) 0.0120(19) 0.0173(18)
C15 0.039(3) 0.057(3) 0.0218(18) 0.001(2) 0.0007(17) 0.0105(18)
C16 0.057(3) 0.055(3) 0.0224(19) -0.000(3) 0.0060(19) 0.0046(19)
C17 0.033(3) 0.066(3) 0.034(3) 0.003(3) 0.0091(18) -0.000(3)
C18 0.026(3) 0.067(3) 0.039(3) -0.011(2) 0.0041(18) 0.021(3)
C19 0.0262(19) 0.0244(17) 0.0269(17) -0.0007(15) -0.0003(14) -0.0032(14)
C20 0.0241(19) 0.0316(19) 0.035(2) -0.0003(16) 0.0031(15) -0.0015(16)
C21 0.033(2) 0.0286(19) 0.0279(18) 0.0051(16) -0.0079(16) -0.0060(15)
C22 0.030(2) 0.035(2) 0.0273(18) 0.0067(16) -0.0050(15) -0.0008(16)
C23 0.037(3) 0.045(3) 0.031(2) 0.0143(19) -0.0059(17) -0.0047(18)
C24 0.057(3) 0.029(2) 0.034(2) 0.018(2) -0.011(2) -0.0060(17)
C25 0.060(4) 0.029(2) 0.045(3) 0.008(2) -0.014(3) -0.0039(19)
C26 0.042(3) 0.0259(19) 0.048(3) 0.0054(18) -0.012(2) -0.0021(18)
C27 0.032(2) 0.0307(19) 0.0293(19) 0.0049(16) -0.0100(16) -0.0067(15)
C28 0.043(3) 0.057(3) 0.037(3) 0.020(3) -0.014(2) -0.013(2)
C29 0.059(4) 0.062(3) 0.034(3) 0.026(3) -0.011(3) -0.019(3)
C30 0.051(3) 0.059(3) 0.033(3) 0.004(3) -0.012(2) -0.018(2)
C31 0.045(3) 0.075(4) 0.052(3) 0.004(3) -0.017(3) -0.023(3)
C32 0.038(3) 0.046(3) 0.040(3) 0.009(2) -0.0089(19) -0.0171(19)
C33 0.029(2) 0.0322(19) 0.0264(18) 0.0024(16) 0.0003(15) 0.0017(15)
C34 0.039(3) 0.032(2) 0.035(2) 0.0060(18) 0.0010(18) 0.0038(17)
C35 0.051(3) 0.042(3) 0.047(3) 0.016(3) 0.006(3) 0.011(2)
C36 0.036(3) 0.060(3) 0.037(3) 0.019(3) 0.0047(19) 0.011(3)
C37 0.043(3) 0.061(3) 0.041(3) 0.004(3) -0.011(2) 0.006(3)
C38 0.042(3) 0.042(3) 0.043(3) 0.006(2) -0.010(2) 0.003(2)
C39 0.027(2) 0.0279(18) 0.0270(18) 0.0014(15) -0.0011(15) -0.0027(15)
C40 0.028(2) 0.0316(19) 0.0302(19) -0.0011(16) 0.0008(15) -0.0002(16)
C41 0.046(3) 0.039(3) 0.0278(19) 0.0038(19) 0.0059(18) -0.0044(17)
C42 0.047(3) 0.047(3) 0.047(3) -0.001(3) -0.003(2) -0.021(2)
C43 0.046(3) 0.062(4) 0.074(4) -0.020(3) 0.008(3) -0.034(3)
C44 0.037(3) 0.054(3) 0.056(3) -0.016(3) 0.013(3) -0.019(3)
C45 0.029(2) 0.0232(17) 0.0212(16) 0.0027(14) 0.0023(14) -0.0021(13)
C46 0.029(2) 0.0279(18) 0.0246(17) 0.0028(15) -0.0033(15) -0.0002(14)
C47 0.028(2) 0.034(2) 0.0316(19) 0.0056(16) -0.0027(16) -0.0038(16)
C48 0.041(3) 0.034(2) 0.0255(18) 0.0143(18) -0.0038(17) 0.0010(16)
C49 0.040(3) 0.0245(18) 0.0264(18) 0.0083(16) 0.0052(16) 0.0020(15)
C50 0.033(2) 0.0240(17) 0.0253(17) 0.0010(15) 0.0024(15) -0.0012(14)
C51 0.029(3) 0.038(3) 0.054(3) 0.0097(18) -0.0057(19) -0.005(2)
C52 0.053(3) 0.040(3) 0.044(3) 0.011(3) 0.016(3) 0.017(2)
C53 0.0217(18) 0.0240(17) 0.0233(16) 0.0019(14) -0.0019(13) 0.0017(14)
C54 0.0283(19) 0.0257(17) 0.0229(17) -0.0014(15) 0.0005(14) -0.0032(14)
C55 0.034(3) 0.0272(18) 0.0284(18) -0.0008(16) 0.0028(16) 0.0018(15)
C56 0.036(3) 0.0271(18) 0.0222(17) 0.0009(16) 0.0044(15) -0.0055(14)
C57 0.028(2) 0.0245(17) 0.0248(17) 0.0036(15) -0.0033(14) -0.0040(14)
C58 0.0263(19) 0.0222(16) 0.0233(16) 0.0000(14) -0.0014(14) -0.0003(14)
C59 0.046(3) 0.048(3) 0.036(3) -0.011(3) 0.017(2) -0.004(2)
C60 0.046(3) 0.0283(19) 0.0300(19) 0.0019(18) -0.0057(18) -0.0058(16)
C61 0.0212(17) 0.0253(17) 0.0223(16) 0.0007(14) -0.0002(13) 0.0023(14)
C62 0.0246(18) 0.0274(18) 0.0216(16) 0.0010(14) -0.0028(14) 0.0003(14)
C63 0.0204(17) 0.0284(18) 0.0215(16) 0.0033(14) 0.0002(13) 0.0019(14)
C64 0.032(2) 0.0220(17) 0.0289(18) 0.0048(15) 0.0008(15) -0.0036(14)
C65 0.0258(19) 0.0337(19) 0.0215(16) -0.0011(15) -0.0021(14) -0.0052(15)
C66 0.0240(18) 0.0294(18) 0.0207(16) 0.0000(15) -0.0016(14) -0.0006(14)
C67 0.036(3) 0.030(2) 0.0307(19) 0.0083(17) -0.0014(17) 0.0045(16)
C68 0.056(3) 0.032(2) 0.030(2) 0.008(2) -0.0127(19) -0.0083(17)
C69 0.0276(19) 0.0234(17) 0.0249(17) 0.0013(14) 0.0036(14) -0.0002(14)
C70 0.037(3) 0.0271(18) 0.0227(17) -0.0039(16) -0.0012(15) -0.0015(14)
C71 0.039(3) 0.035(2) 0.0257(18) -0.0062(18) 0.0069(16) -0.0041(16)
C72 0.033(3) 0.053(3) 0.029(2) -0.0080(19) 0.0124(17) -0.0142(18)
C73 0.033(3) 0.055(3) 0.0259(19) -0.005(2) 0.0047(17) -0.0064(18)
C74 0.030(2) 0.038(2) 0.0211(17) -0.0009(16) 0.0037(15) -0.0073(15)
C75 0.057(4) 0.055(3) 0.028(2) -0.011(3) 0.016(2) -0.004(2)
C76 0.035(3) 0.118(6) 0.035(3) -0.015(3) 0.006(2) -0.011(3)
C77 0.156(9) 0.048(4) 0.119(7) -0.021(5) 0.052(7) -0.005(5)
C78 0.107(7) 0.073(5) 0.089(6) 0.007(5) 0.022(5) 0.022(4)
C79 0.096(6) 0.093(5) 0.045(3) -0.025(5) 0.008(4) -0.012(4)
C80 0.084(5) 0.059(4) 0.081(5) -0.017(4) 0.014(4) -0.011(4)
C81 0.093(5) 0.066(4) 0.061(4) -0.042(4) -0.007(4) 0.010(4)
C82 0.157(9) 0.072(5) 0.062(4) -0.061(6) 0.026(5) -0.026(4)
B1 0.024(2) 0.027(2) 0.0247(19) -0.0015(16) -0.0032(16) 0.0040(16)

loop_
_atom_type_symbol
_atom_type_description
_atom_type_scat_dispersion_real
_atom_type_scat_dispersion_imag
_atom_type_scat_source
C C 0.0033 0.0016
;
International Tables for Crystallography
(1992, Vol. C, Tables 4.2.6.8 and 6.1.1.4)
;
H H 0.0000 0.0000
;
International Tables for Crystallography
(1992, Vol. C, Table 6.1.1.4)
;
B B 0.0013 0.0007
;
International Tables for Crystallography
(1992, Vol. C, Tables 4.2.6.8 and 6.1.1.4)
;
F F 0.0171 0.0103
;
International Tables for Crystallography
(1992, Vol. C, Tables 4.2.6.8 and 6.1.1.4)
;
P P 0.1023 0.0942
;
International Tables for Crystallography
(1992, Vol. C, Tables 4.2.6.8 and 6.1.1.4)
;
Ru Ru -1.2594 0.8363
;
International Tables for Crystallography
(1992, Vol. C, Tables 4.2.6.8 and 6.1.1.4)
;

loop_
_geom_angle_atom_site_label_1
_geom_angle_atom_site_label_2
_geom_angle_atom_site_label_3
_geom_angle
_geom_angle_publ_flag
P1 Ru1 P2 84.08(4) yes
P1 Ru1 C1 89.44(10) yes
P1 Ru1 C13 166.80(12) yes
P1 Ru1 C14 143.99(12) yes
P1 Ru1 C15 111.27(12) yes
P1 Ru1 C16 93.89(13) yes
P1 Ru1 C17 101.68(14) yes
P1 Ru1 C18 131.34(14) yes
P2 Ru1 C1 91.61(11) yes
P2 Ru1 C13 108.81(12) yes
P2 Ru1 C14 93.22(12) yes
P2 Ru1 C15 105.58(12) yes
P2 Ru1 C16 136.15(13) yes
P2 Ru1 C17 170.09(13) yes
P2 Ru1 C18 142.37(14) yes
C1 Ru1 C13 92.92(15) yes
C1 Ru1 C14 126.56(15) yes
C1 Ru1 C15 154.00(15) yes
C1 Ru1 C16 132.23(16) yes
C1 Ru1 C17 96.47(15) yes
C1 Ru1 C18 78.51(16) yes
C13 Ru1 C14 35.94(16) yes
C13 Ru1 C15 63.36(16) yes
C13 Ru1 C16 74.95(17) yes
C13 Ru1 C17 65.15(18) yes
C13 Ru1 C18 37.18(18) yes
C14 Ru1 C15 35.21(16) yes
C14 Ru1 C16 63.77(17) yes
C14 Ru1 C17 77.36(17) yes
C14 Ru1 C18 66.04(17) yes
C15 Ru1 C16 35.26(17) yes
C15 Ru1 C17 64.90(16) yes
C15 Ru1 C18 75.98(16) yes
C16 Ru1 C17 36.29(17) yes
C16 Ru1 C18 63.92(18) yes
C17 Ru1 C18 35.56(19) yes
Ru1 P1 C19 111.11(12) yes
Ru1 P1 C21 120.58(14) yes
Ru1 P1 C27 113.28(13) yes
C19 P1 C21 104.63(17) yes
C19 P1 C27 105.33(18) yes
C21 P1 C27 100.36(18) yes
Ru1 P2 C20 111.28(13) yes
Ru1 P2 C33 112.85(13) yes
Ru1 P2 C39 118.05(13) yes
C20 P2 C33 102.39(18) yes
C20 P2 C39 107.75(17) yes
C33 P2 C39 103.09(17) yes
F33 F1 C51 76(3) yes
F31 F4 C52 68(4) yes
F32 F5 C52 79(4) yes
F34 F9 C59 72(4) yes
F36 F10 C60 77(6) yes
F27 F13 C67 84(5) yes
F37 F16 C68 69(3) yes
F37 F17 C68 43.4(8) yes
F35 F21 C75 81(5) yes
F29 F23 C76 44.2(13) yes
F29 F24 F30 157(8) yes
F29 F24 C76 71(6) yes
F30 F24 C76 94(3) yes
F13 F27 C67 83(5) yes
F23 F29 F24 146(7) yes
F23 F29 F30 132(3) yes
F23 F29 C76 52.7(13) yes
F24 F29 F30 16(6) yes
F24 F29 C76 94(7) yes
F30 F29 C76 83(3) yes
F24 F30 F29 7(2) yes
F24 F30 C76 54.1(18) yes
F29 F30 C76 49.7(17) yes
F4 F31 C52 91(4) yes
F5 F32 C52 85(4) yes
F1 F33 C51 77(3) yes
F9 F34 C59 91(4) yes
F21 F35 C75 84(5) yes
F10 F36 C60 84(6) yes
F16 F37 F17 130(3) yes
F16 F37 C68 88(3) yes
F17 F37 C68 46.9(7) yes
Ru1 C1 C2 116.9(3) yes
Ru1 C1 C3 124.9(3) yes
C2 C1 C3 118.1(4) yes
C1 C2 C4 124.9(4) yes
C1 C2 C10 121.3(4) yes
C4 C2 C10 113.7(4) yes
C2 C4 C5 120.6(4) yes
C2 C4 C9 121.2(4) yes
C5 C4 C9 118.2(4) yes
C4 C5 C6 120.4(4) yes
C5 C6 C7 119.7(5) yes
C6 C7 C8 120.7(4) yes
C7 C8 C9 119.0(4) yes
C4 C9 C8 121.9(4) yes
C2 C10 C11 104.2(4) yes
C2 C10 C18 107.6(4) yes
C11 C10 C18 102.5(4) yes
C10 C11 C12 111.2(5) yes
C11 C12 C13 109.6(5) yes
Ru1 C13 C12 129.2(4) yes
Ru1 C13 C14 71.7(3) yes
Ru1 C13 C18 67.3(3) yes
C12 C13 C14 134.8(5) yes
C12 C13 C18 107.2(5) yes
C14 C13 C18 118.0(4) yes
Ru1 C14 C13 72.3(3) yes
Ru1 C14 C15 73.3(3) yes
C13 C14 C15 119.2(4) yes
Ru1 C15 C14 71.4(3) yes
Ru1 C15 C16 70.4(3) yes
C14 C15 C16 119.8(4) yes
Ru1 C16 C15 74.3(3) yes
Ru1 C16 C17 70.9(3) yes
C15 C16 C17 122.3(5) yes
Ru1 C17 C16 72.8(3) yes
Ru1 C17 C18 70.2(3) yes
C16 C17 C18 117.7(5) yes
Ru1 C18 C10 114.5(3) yes
Ru1 C18 C13 75.5(3) yes
Ru1 C18 C17 74.3(3) yes
C10 C18 C13 106.9(4) yes
C10 C18 C17 130.0(5) yes
C13 C18 C17 122.5(4) yes
P1 C19 C20 111.8(3) yes
P2 C20 C19 112.7(3) yes
P1 C21 C22 121.3(3) yes
P1 C21 C26 118.9(4) yes
C22 C21 C26 119.7(4) yes
C21 C22 C23 119.9(4) yes
C22 C23 C24 120.9(5) yes
C23 C24 C25 119.5(4) yes
C24 C25 C26 120.4(4) yes
C21 C26 C25 119.6(5) yes
P1 C27 C28 119.9(4) yes
P1 C27 C32 122.0(3) yes
C28 C27 C32 118.1(4) yes
C27 C28 C29 121.6(5) yes
C28 C29 C30 120.2(5) yes
C29 C30 C31 119.2(5) yes
C30 C31 C32 120.3(5) yes
C27 C32 C31 120.5(5) yes
P2 C33 C34 122.3(3) yes
P2 C33 C38 119.2(3) yes
C34 C33 C38 118.4(4) yes
C33 C34 C35 119.9(4) yes
C34 C35 C36 120.5(5) yes
C35 C36 C37 120.1(5) yes
C36 C37 C38 119.8(5) yes
C33 C38 C37 121.2(5) yes
P2 C39 C40 122.2(3) yes
P2 C39 C44 119.0(3) yes
C40 C39 C44 118.7(4) yes
C39 C40 C41 120.9(4) yes
C40 C41 C42 119.8(4) yes
C41 C42 C43 119.5(5) yes
C42 C43 C44 121.1(5) yes
C39 C44 C43 119.9(5) yes
C46 C45 C50 115.3(4) yes
C46 C45 B1 121.5(3) yes
C50 C45 B1 122.8(4) yes
C45 C46 C47 122.9(4) yes
C46 C47 C48 120.5(4) yes
C46 C47 C51 119.5(4) yes
C48 C47 C51 120.0(4) yes
C47 C48 C49 118.4(4) yes
C48 C49 C50 121.2(4) yes
C48 C49 C52 120.4(4) yes
C50 C49 C52 118.3(4) yes
C45 C50 C49 121.6(4) yes
F1 C51 F2 96.2(8) yes
F1 C51 F3 116.0(9) yes
F1 C51 F33 27.7(12) yes
F1 C51 C47 115.0(9) yes
F2 C51 F3 102.4(4) yes
F2 C51 F33 120.8(10) yes
F2 C51 C47 111.1(4) yes
F3 C51 F33 96.1(11) yes
F3 C51 C47 113.7(4) yes
F33 C51 C47 111.4(11) yes
F4 C52 F5 124.6(12) yes
F4 C52 F6 99.9(10) yes
F4 C52 F31 21.3(11) yes
F4 C52 F32 111.0(12) yes
F4 C52 C49 107.6(9) yes
F5 C52 F6 99.3(10) yes
F5 C52 F31 103.7(12) yes
F5 C52 F32 15.5(13) yes
F5 C52 C49 111.7(8) yes
F6 C52 F31 110.1(9) yes
F6 C52 F32 111.0(10) yes
F6 C52 C49 112.6(4) yes
F31 C52 F32 89.8(12) yes
F31 C52 C49 117.5(9) yes
F32 C52 C49 113.8(9) yes
C54 C53 C58 115.3(3) yes
C54 C53 B1 119.8(3) yes
C58 C53 B1 124.6(3) yes
C53 C54 C55 122.8(4) yes
C54 C55 C56 120.9(4) yes
C54 C55 C59 120.4(4) yes
C56 C55 C59 118.7(4) yes
C55 C56 C57 117.2(4) yes
C56 C57 C58 121.7(4) yes
C56 C57 C60 119.3(4) yes
C58 C57 C60 119.0(4) yes
C53 C58 C57 122.1(4) yes
F7 C59 F8 105.1(4) yes
F7 C59 F9 101.4(8) yes
F7 C59 F34 115.9(12) yes
F7 C59 C55 112.9(4) yes
F8 C59 F9 110.8(7) yes
F8 C59 F34 96.5(10) yes
F8 C59 C55 113.2(4) yes
F9 C59 F34 17.5(12) yes
F9 C59 C55 112.6(7) yes
F34 C59 C55 111.9(11) yes
F10 C60 F11 111.7(10) yes
F10 C60 F12 101.2(9) yes
F10 C60 F36 18.5(17) yes
F10 C60 C57 111.8(10) yes
F11 C60 F12 105.7(4) yes
F11 C60 F36 95.6(15) yes
F11 C60 C57 112.3(4) yes
F12 C60 F36 115.7(15) yes
F12 C60 C57 113.4(4) yes
F36 C60 C57 112.5(15) yes
C62 C61 C66 115.6(3) yes
C62 C61 B1 119.4(3) yes
C66 C61 B1 124.7(3) yes
C61 C62 C63 121.9(4) yes
C62 C63 C64 121.1(4) yes
C62 C63 C67 119.6(3) yes
C64 C63 C67 119.3(4) yes
C63 C64 C65 118.1(4) yes
C64 C65 C66 121.0(4) yes
C64 C65 C68 119.3(4) yes
C66 C65 C68 119.7(4) yes
C61 C66 C65 122.4(4) yes
F13 C67 F14 114.0(9) yes
F13 C67 F15 98.6(8) yes
F13 C67 F27 13.2(12) yes
F13 C67 C63 112.7(8) yes
F14 C67 F15 105.7(4) yes
F14 C67 F27 102.6(9) yes
F14 C67 C63 112.5(4) yes
F15 C67 F27 109.0(8) yes
F15 C67 C63 112.3(3) yes
F27 C67 C63 114.0(7) yes
F16 C68 F17 110.3(7) yes
F16 C68 F18 100.0(6) yes
F16 C68 F37 22.8(12) yes
F16 C68 C65 112.1(6) yes
F17 C68 F18 105.4(5) yes
F17 C68 F37 89.8(12) yes
F17 C68 C65 113.5(4) yes
F18 C68 F37 116.2(9) yes
F18 C68 C65 114.4(4) yes
F37 C68 C65 114.5(9) yes
C70 C69 C74 114.8(4) yes
C70 C69 B1 121.2(4) yes
C74 C69 B1 123.3(3) yes
C69 C70 C71 122.3(4) yes
C70 C71 C72 121.6(4) yes
C70 C71 C75 119.0(4) yes
C72 C71 C75 119.5(4) yes
C71 C72 C73 117.6(4) yes
C72 C73 C74 120.8(4) yes
C72 C73 C76 119.1(4) yes
C74 C73 C76 120.1(4) yes
C69 C74 C73 123.0(4) yes
F19 C75 F20 102.7(5) yes
F19 C75 F21 111.3(8) yes
F19 C75 F35 96.4(13) yes
F19 C75 C71 112.2(4) yes
F20 C75 F21 104.7(9) yes
F20 C75 F35 113.4(11) yes
F20 C75 C71 113.6(4) yes
F21 C75 F35 15.4(14) yes
F21 C75 C71 111.7(8) yes
F35 C75 C71 116.2(11) yes
F22 C76 F23 103.1(5) yes
F22 C76 F24 113.4(13) yes
F22 C76 F29 119.5(17) yes
F22 C76 F30 90.3(9) yes
F22 C76 C73 114.0(5) yes
F23 C76 F24 98.5(16) yes
F23 C76 F29 83.2(19) yes
F23 C76 F30 126.6(9) yes
F23 C76 C73 110.9(5) yes
F24 C76 F29 16(3) yes
F24 C76 F30 31.8(18) yes
F24 C76 C73 115.1(10) yes
F29 C76 F30 47(2) yes
F29 C76 C73 119.3(15) yes
F30 C76 C73 109.8(9) yes
C78 C77 C82 120.7(8) yes
C77 C78 C79 119.5(7) yes
C78 C79 C80 119.8(6) yes
C79 C80 C81 117.6(6) yes
C80 C81 C82 120.8(7) yes
C77 C82 C81 121.6(7) yes
C45 B1 C53 104.1(3) yes
C45 B1 C61 112.4(3) yes
C45 B1 C69 113.5(3) yes
C53 B1 C61 111.0(3) yes
C53 B1 C69 113.7(3) yes
C61 B1 C69 102.6(3) yes
C1 C3 H3A 109.471 no
C1 C3 H3B 109.480 no
C1 C3 H3C 109.471 no
H3A C3 H3B 109.470 no
H3A C3 H3C 109.466 no
H3B C3 H3C 109.470 no
C4 C5 H5 119.800 no
C6 C5 H5 119.793 no
C5 C6 H6 120.137 no
C7 C6 H6 120.130 no
C6 C7 H7 119.637 no
C8 C7 H7 119.634 no
C7 C8 H8 120.482 no
C9 C8 H8 120.494 no
C4 C9 H9 119.065 no
C8 C9 H9 119.048 no
C2 C10 H10 113.838 no
C11 C10 H10 113.825 no
C18 C10 H10 113.822 no
C10 C11 H11 124.394 no
C12 C11 H11 124.417 no
C11 C12 H12 125.214 no
C13 C12 H12 125.222 no
Ru1 C14 H14 125.672 no
C13 C14 H14 120.394 no
C15 C14 H14 120.405 no
Ru1 C15 H15 130.675 no
C14 C15 H15 120.083 no
C16 C15 H15 120.070 no
Ru1 C16 H16 128.307 no
C15 C16 H16 118.839 no
C17 C16 H16 118.837 no
Ru1 C17 H17 127.795 no
C16 C17 H17 121.160 no
C18 C17 H17 121.159 no
P1 C19 H19A 109.254 no
P1 C19 H19B 109.254 no
C20 C19 H19A 109.258 no
C20 C19 H19B 109.262 no
H19A C19 H19B 107.938 no
P2 C20 H20A 109.046 no
P2 C20 H20B 109.050 no
C19 C20 H20A 109.031 no
C19 C20 H20B 109.039 no
H20A C20 H20B 107.806 no
C21 C22 H22 120.058 no
C23 C22 H22 120.043 no
C22 C23 H23 119.530 no
C24 C23 H23 119.547 no
C23 C24 H24 120.233 no
C25 C24 H24 120.251 no
C24 C25 H25 119.816 no
C26 C25 H25 119.815 no
C21 C26 H26 120.200 no
C25 C26 H26 120.203 no
C27 C28 H28 119.192 no
C29 C28 H28 119.201 no
C28 C29 H29 119.876 no
C30 C29 H29 119.895 no
C29 C30 H30 120.395 no
C31 C30 H30 120.412 no
C30 C31 H31 119.854 no
C32 C31 H31 119.858 no
C27 C32 H32 119.745 no
C31 C32 H32 119.749 no
C33 C34 H34 120.022 no
C35 C34 H34 120.028 no
C34 C35 H35 119.748 no
C36 C35 H35 119.741 no
C35 C36 H36 119.939 no
C37 C36 H36 119.944 no
C36 C37 H37 120.088 no
C38 C37 H37 120.084 no
C33 C38 H38 119.419 no
C37 C38 H38 119.407 no
C39 C40 H40 119.520 no
C41 C40 H40 119.541 no
C40 C41 H41 120.101 no
C42 C41 H41 120.078 no
C41 C42 H42 120.245 no
C43 C42 H42 120.244 no
C42 C43 H43 119.423 no
C44 C43 H43 119.428 no
C39 C44 H44 120.045 no
C43 C44 H44 120.056 no
C45 C46 H46 118.558 no
C47 C46 H46 118.547 no
C47 C48 H48 120.810 no
C49 C48 H48 120.803 no
C45 C50 H50 119.191 no
C49 C50 H50 119.207 no
C53 C54 H54 118.616 no
C55 C54 H54 118.613 no
C55 C56 H56 121.405 no
C57 C56 H56 121.401 no
C53 C58 H58 118.937 no
C57 C58 H58 118.920 no
C61 C62 H62 119.063 no
C63 C62 H62 119.059 no
C63 C64 H64 120.951 no
C65 C64 H64 120.948 no
C61 C66 H66 118.807 no
C65 C66 H66 118.813 no
C69 C70 H70 118.857 no
C71 C70 H70 118.852 no
C71 C72 H72 121.225 no
C73 C72 H72 121.221 no
C69 C74 H74 118.497 no
C73 C74 H74 118.508 no
C78 C77 H77 119.660 no
C82 C77 H77 119.666 no
C77 C78 H78 120.241 no
C79 C78 H78 120.255 no
C78 C79 H79 120.122 no
C80 C79 H79 120.107 no
C79 C80 H80 121.216 no
C81 C80 H80 121.210 no
C80 C81 H81 119.612 no
C82 C81 H81 119.624 no
C77 C82 H82 119.179 no
C81 C82 H82 119.179 no

loop_
_geom_bond_atom_site_label_1
_geom_bond_atom_site_label_2
_geom_bond_distance
_geom_bond_publ_flag
Ru1 P1 2.2880(10) yes
Ru1 P2 2.2975(11) yes
Ru1 C1 2.107(4) yes
Ru1 C13 2.306(5) yes
Ru1 C14 2.298(5) yes
Ru1 C15 2.322(4) yes
Ru1 C16 2.273(4) yes
Ru1 C17 2.247(5) yes
Ru1 C18 2.196(5) yes
P1 C19 1.841(4) yes
P1 C21 1.834(4) yes
P1 C27 1.821(4) yes
P2 C20 1.855(4) yes
P2 C33 1.833(4) yes
P2 C39 1.822(4) yes
F1 F33 0.64(3) yes
F1 C51 1.335(18) yes
F2 C51 1.352(6) yes
F3 C51 1.331(6) yes
F4 F31 0.52(3) yes
F4 C52 1.42(3) yes
F5 F32 0.36(3) yes
F5 C52 1.350(18) yes
F6 C52 1.330(6) yes
F7 C59 1.321(6) yes
F8 C59 1.325(6) yes
F9 F34 0.40(3) yes
F9 C59 1.344(15) yes
F10 F36 0.44(4) yes
F10 C60 1.36(3) yes
F11 C60 1.344(5) yes
F12 C60 1.327(6) yes
F13 F27 0.30(3) yes
F13 C67 1.302(18) yes
F14 C67 1.302(6) yes
F15 C67 1.341(5) yes
F16 F37 0.51(3) yes
F16 C68 1.321(12) yes
F17 F37 1.79(2) yes
F17 C68 1.310(6) yes
F18 C68 1.280(6) yes
F19 C75 1.322(7) yes
F20 C75 1.304(7) yes
F21 F35 0.34(3) yes
F21 C75 1.293(17) yes
F22 C76 1.322(7) yes
F23 F29 1.71(4) yes
F23 C76 1.369(9) yes
F24 F29 0.34(5) yes
F24 F30 0.82(4) yes
F24 C76 1.269(19) yes
F27 C67 1.304(18) yes
F29 F30 1.15(5) yes
F29 C76 1.20(3) yes
F30 C76 1.56(2) yes
F31 C52 1.31(2) yes
F32 C52 1.333(19) yes
F33 C51 1.33(3) yes
F34 C59 1.27(2) yes
F35 C75 1.28(3) yes
F36 C60 1.33(4) yes
F37 C68 1.232(18) yes
C1 C2 1.336(6) yes
C1 C3 1.514(5) yes
C2 C4 1.498(6) yes
C2 C10 1.545(6) yes
C4 C5 1.391(6) yes
C4 C9 1.382(6) yes
C5 C6 1.396(7) yes
C6 C7 1.371(7) yes
C7 C8 1.381(6) yes
C8 C9 1.380(6) yes
C10 C11 1.458(7) yes
C10 C18 1.516(6) yes
C11 C12 1.367(8) yes
C12 C13 1.430(7) yes
C13 C14 1.420(7) yes
C13 C18 1.439(7) yes
C14 C15 1.398(7) yes
C15 C16 1.392(7) yes
C16 C17 1.408(7) yes
C17 C18 1.358(7) yes
C19 C20 1.521(5) yes
C21 C22 1.384(6) yes
C21 C26 1.394(6) yes
C22 C23 1.389(6) yes
C23 C24 1.371(6) yes
C24 C25 1.387(8) yes
C25 C26 1.393(7) yes
C27 C28 1.377(6) yes
C27 C32 1.394(6) yes
C28 C29 1.383(7) yes
C29 C30 1.376(8) yes
C30 C31 1.385(8) yes
C31 C32 1.391(7) yes
C33 C34 1.395(6) yes
C33 C38 1.385(6) yes
C34 C35 1.397(7) yes
C35 C36 1.372(7) yes
C36 C37 1.371(7) yes
C37 C38 1.391(7) yes
C39 C40 1.385(6) yes
C39 C44 1.368(7) yes
C40 C41 1.392(6) yes
C41 C42 1.369(7) yes
C42 C43 1.359(8) yes
C43 C44 1.399(8) yes
C45 C46 1.401(6) yes
C45 C50 1.410(5) yes
C45 B1 1.634(6) yes
C46 C47 1.385(6) yes
C47 C48 1.379(6) yes
C47 C51 1.487(6) yes
C48 C49 1.382(6) yes
C49 C50 1.391(6) yes
C49 C52 1.495(6) yes
C53 C54 1.400(5) yes
C53 C58 1.399(5) yes
C53 B1 1.629(6) yes
C54 C55 1.385(5) yes
C55 C56 1.398(6) yes
C55 C59 1.502(7) yes
C56 C57 1.378(6) yes
C57 C58 1.391(5) yes
C57 C60 1.497(6) yes
C61 C62 1.412(5) yes
C61 C66 1.393(5) yes
C61 B1 1.641(6) yes
C62 C63 1.389(5) yes
C63 C64 1.383(5) yes
C63 C67 1.496(5) yes
C64 C65 1.381(5) yes
C65 C66 1.392(5) yes
C65 C68 1.488(6) yes
C69 C70 1.411(5) yes
C69 C74 1.397(6) yes
C69 B1 1.634(6) yes
C70 C71 1.383(6) yes
C71 C72 1.374(6) yes
C71 C75 1.501(6) yes
C72 C73 1.394(6) yes
C73 C74 1.382(6) yes
C73 C76 1.483(7) yes
C77 C78 1.351(12) yes
C77 C82 1.330(12) yes
C78 C79 1.388(11) yes
C79 C80 1.380(10) yes
C80 C81 1.395(10) yes
C81 C82 1.326(11) yes
C3 H3A 0.980 no
C3 H3B 0.980 no
C3 H3C 0.980 no
C5 H5 0.950 no
C6 H6 0.950 no
C7 H7 0.950 no
C8 H8 0.950 no
C9 H9 0.950 no
C10 H10 1.000 no
C11 H11 0.950 no
C12 H12 0.950 no
C14 H14 0.950 no
C15 H15 0.950 no
C16 H16 0.950 no
C17 H17 0.950 no
C19 H19A 0.990 no
C19 H19B 0.990 no
C20 H20A 0.990 no
C20 H20B 0.990 no
C22 H22 0.950 no
C23 H23 0.950 no
C24 H24 0.950 no
C25 H25 0.950 no
C26 H26 0.950 no
C28 H28 0.950 no
C29 H29 0.950 no
C30 H30 0.950 no
C31 H31 0.950 no
C32 H32 0.950 no
C34 H34 0.950 no
C35 H35 0.950 no
C36 H36 0.950 no
C37 H37 0.950 no
C38 H38 0.950 no
C40 H40 0.950 no
C41 H41 0.950 no
C42 H42 0.950 no
C43 H43 0.950 no
C44 H44 0.950 no
C46 H46 0.950 no
C48 H48 0.950 no
C50 H50 0.950 no
C54 H54 0.950 no
C56 H56 0.950 no
C58 H58 0.950 no
C62 H62 0.950 no
C64 H64 0.950 no
C66 H66 0.950 no
C70 H70 0.950 no
C72 H72 0.950 no
C74 H74 0.950 no
C77 H77 0.950 no
C78 H78 0.950 no
C79 H79 0.950 no
C80 H80 0.950 no
C81 H81 0.950 no
C82 H82 0.950 no

loop_
_geom_contact_atom_site_label_1
_geom_contact_atom_site_label_2
_geom_contact_distance
_geom_contact_publ_flag
_geom_contact_site_symmetry_2
P1 C3 3.355(4) no .
P2 C3 3.440(4) no .
F1 C48 2.761(18) no .
F2 C46 2.908(5) no .
F2 C48 3.433(6) no .
F3 C46 2.943(5) no .
F3 C48 3.431(5) no .
F4 C48 2.668(18) no .
F5 C48 3.425(19) no .
F5 C50 2.924(16) no .
F6 C48 3.482(5) no .
F6 C50 2.873(5) no .
F7 C54 3.499(5) no .
F7 C56 2.856(5) no .
F8 C54 3.356(5) no .
F8 C56 3.058(6) no .
F9 C54 2.747(16) no .
F10 C56 2.74(3) no .
F11 C56 3.263(5) no .
F11 C58 3.114(5) no .
F12 C56 3.536(5) no .
F12 C58 2.821(5) no .
F13 C62 2.779(18) no .
F13 C64 3.534(19) no .
F14 C62 3.224(6) no .
F14 C64 3.105(5) no .
F15 C62 3.563(5) no .
F15 C64 2.793(5) no .
F16 C64 3.422(12) no .
F16 C66 2.906(12) no .
F17 C64 2.687(6) no .
F18 C64 3.401(5) no .
F18 C66 2.937(5) no .
F19 C70 3.102(6) no .
F19 C72 3.251(6) no .
F20 C70 3.592(6) no .
F20 C72 2.720(5) no .
F21 C70 2.804(14) no .
F21 C72 3.456(15) no .
F22 C72 3.567(5) no .
F22 C74 2.787(5) no .
F23 C72 3.232(7) no .
F23 C74 3.147(7) no .
F24 C72 2.716(19) no .
F24 C74 3.572(19) no .
F27 C62 2.745(18) no .
F27 C64 3.592(19) no .
F29 C72 2.75(3) no .
F29 C74 3.56(3) no .
F30 C72 2.92(2) no .
F31 C48 2.801(17) no .
F32 C48 3.319(19) no .
F32 C50 3.083(18) no .
F33 C46 3.59(2) no .
F33 C48 2.68(3) no .
F34 C54 2.68(3) no .
F34 C56 3.58(2) no .
F35 C70 2.80(2) no .
F35 C72 3.56(3) no .
F36 C56 2.69(4) no .
F37 C64 3.214(17) no .
F37 C66 3.08(3) no .
C1 C5 3.363(6) no .
C1 C9 3.409(6) no .
C1 C11 3.238(7) no .
C1 C12 3.539(7) no .
C1 C21 3.538(6) no .
C1 C22 3.318(6) no .
C1 C39 3.433(6) no .
C1 C44 3.296(6) no .
C2 C12 3.150(7) no .
C2 C13 3.173(6) no .
C2 C17 3.279(6) no .
C3 C4 2.910(6) no .
C3 C5 3.523(6) no .
C3 C9 3.587(6) no .
C3 C19 3.377(6) no .
C3 C21 3.524(6) no .
C3 C22 3.527(6) no .
C3 C39 3.357(6) no .
C3 C44 3.503(6) no .
C4 C7 2.780(6) no .
C4 C11 3.075(7) no .
C5 C8 2.769(6) no .
C5 C10 3.385(6) no .
C5 C11 3.313(7) no .
C6 C9 2.751(6) no .
C9 C10 3.376(6) no .
C12 C44 3.540(8) no .
C14 C33 3.338(6) no .
C15 C38 3.490(7) no .
C16 C27 3.393(7) no .
C16 C28 3.387(7) no .
C19 C26 3.272(6) no .
C19 C32 3.192(6) no .
C20 C32 3.586(6) no .
C20 C38 3.298(6) no .
C20 C40 3.253(6) no .
C21 C24 2.783(6) no .
C21 C28 3.100(6) no .
C22 C25 2.768(6) no .
C23 C26 2.767(7) no .
C26 C27 3.237(6) no .
C26 C28 3.451(6) no .
C27 C30 2.798(6) no .
C28 C31 2.749(8) no .
C29 C32 2.759(7) no .
C33 C36 2.790(6) no .
C33 C40 3.568(6) no .
C34 C37 2.769(7) no .
C34 C39 3.066(6) no .
C34 C40 3.566(6) no .
C35 C38 2.751(7) no .
C39 C42 2.784(6) no .
C40 C43 2.730(7) no .
C41 C44 2.757(7) no .
C45 C48 2.846(6) no .
C45 C54 3.274(5) no .
C45 C58 3.463(5) no .
C45 C66 3.154(5) no .
C45 C70 3.161(6) no .
C46 C49 2.740(5) no .
C46 C53 3.307(5) no .
C46 C54 3.448(5) no .
C46 C61 3.142(5) no .
C46 C66 3.220(5) no .
C47 C50 2.758(6) no .
C50 C53 3.441(5) no .
C50 C69 3.151(6) no .
C50 C70 3.232(6) no .
C53 C56 2.860(5) no .
C53 C62 3.081(5) no .
C53 C74 3.158(6) no .
C54 C57 2.739(5) no .
C54 C61 3.082(5) no .
C54 C62 3.216(5) no .
C55 C58 2.749(6) no .
C58 C69 3.175(5) no .
C58 C74 3.194(5) no .
C61 C64 2.848(5) no .
C61 C70 3.304(5) no .
C61 C74 3.376(6) no .
C62 C65 2.750(5) no .
C62 C69 3.269(5) no .
C62 C74 3.550(6) no .
C63 C66 2.749(5) no .
C66 C69 3.425(5) no .
C69 C72 2.856(6) no .
C70 C73 2.744(6) no .
C71 C74 2.737(5) no .
C77 C80 2.739(11) no .
C78 C81 2.715(10) no .
C79 C82 2.714(10) no .
F1 F24 3.38(3) no 1_455
F1 F29 3.51(4) no 1_455
F1 F30 3.51(3) no 1_455
F2 F24 2.92(2) no 1_455
F2 F29 3.14(3) no 1_455
F2 F30 2.74(2) no 1_455
F2 C12 3.457(6) no .
F2 C25 3.568(6) no 1_565
F3 F20 3.210(5) no 2_665
F3 C12 3.488(6) no .
F3 C30 3.417(6) no 2_555
F4 C28 3.47(3) no 1_565
F4 C29 3.56(3) no 1_565
F4 C36 3.30(2) no 2_565
F4 C37 3.30(2) no 2_565
F5 C22 3.37(2) no 1_565
F5 C23 3.366(19) no 1_565
F5 C77 3.58(3) no .
F5 C78 3.03(3) no .
F5 C79 3.46(3) no .
F6 F18 3.056(6) no 2_665
F6 F21 3.486(16) no 2_665
F6 C36 3.418(6) no 2_565
F6 C79 3.502(8) no .
F7 F22 3.299(5) no 2_666
F7 F23 3.375(6) no 2_666
F8 F12 2.961(5) no 2_666
F8 F23 2.921(7) no 2_666
F8 C6 3.541(6) no .
F9 C11 3.565(14) no .
F9 C43 3.250(17) no .
F10 F13 3.00(3) no 2_666
F10 F27 2.84(3) no 2_666
F10 C62 3.45(3) no 2_666
F11 F13 3.48(2) no 2_666
F11 F27 3.297(18) no 2_666
F11 C8 3.478(5) no 1_565
F11 C41 3.456(6) no 2_566
F11 C82 3.413(9) no .
F12 F8 2.961(5) no 2_666
F12 C55 3.409(5) no 2_666
F12 C56 3.474(5) no 2_666
F12 C81 3.520(7) no .
F13 F10 3.00(3) no 2_666
F13 F11 3.48(2) no 2_666
F13 F36 2.80(4) no 2_666
F13 C8 3.511(19) no 2_656
F13 C34 3.479(18) no 1_655
F13 C40 3.081(17) no 1_655
F13 C41 3.515(18) no 1_655
F14 C4 3.361(5) no .
F14 C5 3.538(6) no .
F14 C6 3.520(6) no .
F14 C7 3.320(6) no .
F14 C7 3.452(6) no 2_656
F14 C8 3.146(6) no .
F14 C8 3.561(6) no 2_656
F14 C9 3.157(6) no .
F15 C7 3.468(5) no 2_656
F15 C20 3.233(5) no 1_655
F15 C33 3.298(5) no 1_655
F15 C34 3.519(5) no 1_655
F15 C38 3.571(6) no 1_655
F15 C77 3.356(9) no 1_545
F16 F19 3.228(11) no 2_665
F16 C18 3.558(12) no .
F16 C30 3.218(12) no 2_555
F16 C31 3.177(12) no 2_555
F18 F6 3.056(6) no 2_665
F18 F19 2.983(7) no 2_665
F18 C79 3.583(7) no 2_665
F19 F16 3.228(11) no 2_665
F19 F18 2.983(7) no 2_665
F19 C30 3.593(8) no 1_665
F19 C31 3.539(8) no 1_665
F20 F3 3.210(5) no 2_665
F20 F33 3.45(2) no 2_665
F20 C47 3.324(5) no 2_665
F20 C48 3.345(6) no 2_665
F20 C51 3.574(6) no 2_665
F21 F6 3.486(16) no 2_665
F21 C45 3.577(14) no 2_665
F21 C48 3.410(16) no 2_665
F21 C49 3.184(15) no 2_665
F21 C50 3.292(14) no 2_665
F22 F7 3.299(5) no 2_666
F22 C56 3.537(5) no 2_666
F23 F7 3.375(6) no 2_666
F23 F8 2.921(7) no 2_666
F23 C26 3.579(8) no 1_665
F24 F1 3.38(3) no 1_655
F24 F2 2.92(2) no 1_655
F24 C25 3.53(3) no 1_665
F27 F10 2.84(3) no 2_666
F27 F11 3.297(18) no 2_666
F27 F36 2.66(4) no 2_666
F27 C8 3.420(17) no 2_656
F27 C40 3.264(19) no 1_655
F27 C60 3.578(17) no 2_666
F29 F1 3.51(4) no 1_655
F29 F2 3.14(3) no 1_655
F29 C25 3.39(4) no 1_665
F29 C26 3.37(4) no 1_665
F30 F1 3.51(3) no 1_655
F30 F2 2.74(2) no 1_655
F31 C28 3.28(3) no 1_565
F31 C29 3.56(3) no 1_565
F31 C37 3.509(19) no 2_565
F32 C17 3.409(19) no 1_565
F32 C22 3.19(2) no 1_565
F32 C23 3.298(19) no 1_565
F32 C78 3.33(3) no .
F33 F20 3.45(2) no 2_665
F33 F33 3.51(3) no 2_565
F34 C5 3.367(17) no .
F34 C11 3.48(2) no .
F34 C43 3.42(3) no .
F35 F35 3.57(4) no 2_665
F35 C45 3.50(2) no 2_665
F35 C48 3.58(3) no 2_665
F35 C49 3.35(3) no 2_665
F35 C50 3.33(3) no 2_665
F36 F13 2.80(4) no 2_666
F36 F27 2.66(4) no 2_666
F37 C13 3.600(17) no .
F37 C17 3.55(2) no .
F37 C18 3.271(18) no .
F37 C30 3.509(18) no 2_555
F37 C31 3.418(18) no 2_555
C4 F14 3.361(5) no .
C5 F14 3.538(6) no .
C5 F34 3.367(17) no .
C6 F8 3.541(6) no .
C6 F14 3.520(6) no .
C7 F14 3.320(6) no .
C7 F14 3.452(6) no 2_656
C7 F15 3.468(5) no 2_656
C8 F11 3.478(5) no 1_545
C8 F13 3.511(19) no 2_656
C8 F14 3.146(6) no .
C8 F14 3.561(6) no 2_656
C8 F27 3.420(17) no 2_656
C8 C40 3.569(6) no 2_556
C9 F14 3.157(6) no .
C11 F9 3.565(14) no .
C11 F34 3.48(2) no .
C12 F2 3.457(6) no .
C12 F3 3.488(6) no .
C13 F37 3.600(17) no .
C17 F32 3.409(19) no 1_545
C17 F37 3.55(2) no .
C18 F16 3.558(12) no .
C18 F37 3.271(18) no .
C20 F15 3.233(5) no 1_455
C22 F5 3.37(2) no 1_545
C22 F32 3.19(2) no 1_545
C23 F5 3.366(19) no 1_545
C23 F32 3.298(19) no 1_545
C25 F2 3.568(6) no 1_545
C25 F24 3.53(3) no 1_445
C25 F29 3.39(4) no 1_445
C26 F23 3.579(8) no 1_445
C26 F29 3.37(4) no 1_445
C28 F4 3.47(3) no 1_545
C28 F31 3.28(3) no 1_545
C29 F4 3.56(3) no 1_545
C29 F31 3.56(3) no 1_545
C30 F3 3.417(6) no 2_555
C30 F16 3.218(12) no 2_555
C30 F19 3.593(8) no 1_445
C30 F37 3.509(18) no 2_555
C31 F16 3.177(12) no 2_555
C31 F19 3.539(8) no 1_445
C31 F37 3.418(18) no 2_555
C33 F15 3.298(5) no 1_455
C34 F13 3.479(18) no 1_455
C34 F15 3.519(5) no 1_455
C35 C63 3.588(6) no 1_455
C36 F4 3.30(2) no 2_565
C36 F6 3.418(6) no 2_565
C36 C64 3.496(6) no 1_455
C36 C65 3.581(6) no 1_455
C37 F4 3.30(2) no 2_565
C37 F31 3.509(19) no 2_565
C38 F15 3.571(6) no 1_455
C40 F13 3.081(17) no 1_455
C40 F27 3.264(19) no 1_455
C40 C8 3.569(6) no 2_556
C41 F11 3.456(6) no 2_566
C41 F13 3.515(18) no 1_455
C43 F9 3.250(17) no .
C43 F34 3.42(3) no .
C45 F21 3.577(14) no 2_665
C45 F35 3.50(2) no 2_665
C47 F20 3.324(5) no 2_665
C48 F20 3.345(6) no 2_665
C48 F21 3.410(16) no 2_665
C48 F35 3.58(3) no 2_665
C49 F21 3.184(15) no 2_665
C49 F35 3.35(3) no 2_665
C50 F21 3.292(14) no 2_665
C50 F35 3.33(3) no 2_665
C51 F20 3.574(6) no 2_665
C55 F12 3.409(5) no 2_666
C56 F12 3.474(5) no 2_666
C56 F22 3.537(5) no 2_666
C60 F27 3.578(17) no 2_666
C62 F10 3.45(3) no 2_666
C63 C35 3.588(6) no 1_655
C64 C36 3.496(6) no 1_655
C65 C36 3.581(6) no 1_655
C77 F5 3.58(3) no .
C77 F15 3.356(9) no 1_565
C78 F5 3.03(3) no .
C78 F32 3.33(3) no .
C79 F5 3.46(3) no .
C79 F6 3.502(8) no .
C79 F18 3.583(7) no 2_665
C81 F12 3.520(7) no .
C82 F11 3.413(9) no .
Ru1 H3A 3.5515 no .
Ru1 H3B 3.2645 no .
Ru1 H22 3.2708 no .
Ru1 H44 3.2240 no .
P1 H3A 3.0809 no .
P1 H3B 3.3184 no .
P1 H16 3.3905 no .
P1 H20B 3.1842 no .
P1 H22 2.9112 no .
P1 H26 2.8680 no .
P1 H28 2.8497 no .
P1 H32 2.9227 no .
P2 H3B 2.8179 no .
P2 H14 3.3480 no .
P2 H19B 3.2123 no .
P2 H34 2.9418 no .
P2 H38 2.8541 no .
P2 H40 2.9147 no .
P2 H44 2.8364 no .
F1 H48 2.4559 no .
F2 H46 2.7438 no .
F3 H46 2.7818 no .
F4 H48 2.3448 no .
F5 H50 2.7625 no .
F6 H50 2.6862 no .
F7 H56 2.6867 no .
F8 H54 3.4622 no .
F8 H56 3.0079 no .
F9 H54 2.4194 no .
F10 H56 2.4656 no .
F11 H56 3.3723 no .
F11 H58 3.0754 no .
F12 H58 2.5727 no .
F13 H62 2.5107 no .
F14 H62 3.2944 no .
F14 H64 3.1334 no .
F15 H64 2.5470 no .
F16 H66 2.7510 no .
F17 H64 2.3659 no .
F18 H64 3.5948 no .
F18 H66 2.7848 no .
F19 H70 3.0755 no .
F19 H72 3.3603 no .
F20 H72 2.4248 no .
F21 H70 2.5806 no .
F22 H74 2.4948 no .
F23 H72 3.3273 no .
F23 H74 3.1565 no .
F24 H72 2.4327 no .
F27 H62 2.4263 no .
F29 H72 2.4869 no .
F30 H72 2.7055 no .
F31 H48 2.4969 no .
F32 H48 3.4436 no .
F32 H50 3.0170 no .
F33 H48 2.3674 no .
F34 H54 2.3424 no .
F35 H70 2.5093 no .
F36 H56 2.3671 no .
F37 H64 3.3232 no .
F37 H66 3.0691 no .
C1 H5 3.3561 no .
C1 H9 3.4258 no .
C1 H10 3.2666 no .
C1 H17 3.5414 no .
C1 H22 2.7061 no .
C1 H44 2.8678 no .
C2 H3A 2.9290 no .
C2 H3B 3.1791 no .
C2 H3C 2.5211 no .
C2 H5 2.6670 no .
C2 H9 2.6573 no .
C2 H11 2.8483 no .
C2 H17 3.4428 no .
C2 H22 2.9160 no .
C2 H44 3.2305 no .
C3 H5 3.5922 no .
C3 H19B 2.8189 no .
C3 H22 3.2621 no .
C3 H44 3.4737 no .
C4 H3A 3.3100 no .
C4 H3C 2.4709 no .
C4 H6 3.2754 no .
C4 H8 3.2691 no .
C4 H10 2.7300 no .
C4 H11 3.0979 no .
C5 H3C 2.8167 no .
C5 H7 3.2513 no .
C5 H9 3.2374 no .
C5 H11 3.0080 no .
C6 H8 3.2490 no .
C7 H5 3.2485 no .
C7 H9 3.2341 no .
C8 H6 3.2483 no .
C9 H3C 3.1649 no .
C9 H5 3.2404 no .
C9 H7 3.2377 no .
C9 H10 3.1932 no .
C9 H22 3.5623 no .
C10 H5 3.4288 no .
C10 H9 3.4056 no .
C10 H12 3.2428 no .
C10 H17 2.8543 no .
C10 H22 3.4791 no .
C11 H5 3.0142 no .
C11 H44 3.0910 no .
C12 H10 3.1128 no .
C12 H14 2.9166 no .
C12 H44 2.5989 no .
C13 H10 3.1811 no .
C13 H11 3.1954 no .
C13 H15 3.2913 no .
C13 H17 3.3131 no .
C13 H44 2.9763 no .
C14 H12 2.9902 no .
C14 H16 3.2653 no .
C14 H44 3.5067 no .
C15 H17 3.3088 no .
C15 H38 3.2679 no .
C16 H14 3.2733 no .
C16 H28 3.2749 no .
C17 H10 2.9111 no .
C17 H15 3.3042 no .
C17 H22 2.9502 no .
C18 H11 3.2345 no .
C18 H12 3.2225 no .
C18 H14 3.3142 no .
C18 H16 3.2203 no .
C18 H22 3.4267 no .
C19 H3A 3.1513 no .
C19 H3B 2.8877 no .
C19 H26 2.9505 no .
C19 H32 2.7671 no .
C20 H3B 3.0417 no .
C20 H32 2.8847 no .
C20 H38 3.0324 no .
C20 H40 2.8132 no .
C21 H3A 2.8105 no .
C21 H19A 3.1869 no .
C21 H19B 2.9085 no .
C21 H23 3.2546 no .
C21 H25 3.2668 no .
C21 H28 2.7256 no .
C22 H3A 2.8447 no .
C22 H9 3.3889 no .
C22 H17 3.2002 no .
C22 H24 3.2584 no .
C22 H26 3.2611 no .
C22 H28 3.1755 no .
C23 H9 3.4677 no .
C23 H25 3.2395 no .
C24 H22 3.2546 no .
C24 H26 3.2693 no .
C25 H23 3.2402 no .
C26 H19A 3.1536 no .
C26 H19B 3.2090 no .
C26 H22 3.2617 no .
C26 H24 3.2706 no .
C26 H28 3.2123 no .
C27 H16 2.9852 no .
C27 H19A 2.8468 no .
C27 H20B 3.5786 no .
C27 H26 3.0420 no .
C27 H29 3.2611 no .
C27 H31 3.2736 no .
C27 H38 3.5176 no .
C28 H16 2.6840 no .
C28 H26 3.4578 no .
C28 H30 3.2515 no .
C28 H32 3.2369 no .
C29 H16 3.3334 no .
C29 H31 3.2395 no .
C30 H28 3.2435 no .
C30 H32 3.2628 no .
C31 H29 3.2411 no .
C32 H19A 2.8656 no .
C32 H20B 3.1119 no .
C32 H28 3.2360 no .
C32 H30 3.2672 no .
C32 H38 2.9237 no .
C33 H14 2.9042 no .
C33 H15 3.5803 no .
C33 H20A 3.3370 no .
C33 H20B 2.7465 no .
C33 H35 3.2731 no .
C33 H37 3.2721 no .
C33 H40 3.5597 no .
C34 H14 3.2104 no .
C34 H36 3.2614 no .
C34 H38 3.2476 no .
C35 H37 3.2348 no .
C36 H34 3.2585 no .
C36 H38 3.2432 no .
C37 H35 3.2325 no .
C38 H14 3.2640 no .
C38 H15 3.0540 no .
C38 H20B 2.7913 no .
C38 H32 3.3692 no .
C38 H34 3.2498 no .
C38 H36 3.2494 no .
C39 H3B 2.6185 no .
C39 H20A 2.8581 no .
C39 H34 2.5891 no .
C39 H41 3.2703 no .
C39 H43 3.2475 no .
C40 H3B 3.1832 no .
C40 H20A 2.7150 no .
C40 H34 3.0179 no .
C40 H42 3.2497 no .
C40 H44 3.2313 no .
C41 H43 3.2129 no .
C42 H40 3.2420 no .
C42 H44 3.2537 no .
C43 H5 3.5301 no .
C43 H41 3.2154 no .
C44 H3B 3.0706 no .
C44 H3C 3.5932 no .
C44 H5 3.5686 no .
C44 H12 3.5132 no .
C44 H34 2.9655 no .
C44 H40 3.2256 no .
C44 H42 3.2607 no .
C45 H54 3.2786 no .
C45 H58 3.5833 no .
C45 H66 2.8062 no .
C45 H70 2.8160 no .
C46 H48 3.2611 no .
C46 H50 3.2410 no .
C46 H54 3.1536 no .
C46 H66 2.7775 no .
C48 H46 3.2460 no .
C48 H50 3.2633 no .
C50 H46 3.2388 no .
C50 H48 3.2747 no .
C50 H70 2.8184 no .
C51 H46 2.6112 no .
C51 H48 2.6509 no .
C52 H48 2.6678 no .
C52 H50 2.6102 no .
C53 H46 3.3290 no .
C53 H50 3.5436 no .
C53 H62 2.7289 no .
C53 H74 2.7998 no .
C54 H46 3.1684 no .
C54 H56 3.2829 no .
C54 H58 3.2295 no .
C54 H62 2.8774 no .
C56 H54 3.2671 no .
C56 H58 3.2627 no .
C58 H54 3.2277 no .
C58 H56 3.2805 no .
C58 H74 2.6991 no .
C59 H54 2.6421 no .
C59 H56 2.6622 no .
C60 H56 2.6534 no .
C60 H58 2.6196 no .
C61 H46 2.7968 no .
C61 H54 2.7267 no .
C61 H70 3.3565 no .
C61 H74 3.4708 no .
C62 H54 2.8840 no .
C62 H64 3.2736 no .
C62 H66 3.2390 no .
C62 H74 3.3698 no .
C64 H62 3.2610 no .
C64 H66 3.2590 no .
C66 H46 2.8066 no .
C66 H62 3.2374 no .
C66 H64 3.2739 no .
C66 H70 3.4207 no .
C67 H62 2.6320 no .
C67 H64 2.6501 no .
C68 H64 2.6432 no .
C68 H66 2.6274 no .
C69 H50 2.8067 no .
C69 H58 2.8393 no .
C69 H62 3.2947 no .
C69 H66 3.5503 no .
C70 H50 2.8154 no .
C70 H66 3.5297 no .
C70 H72 3.2669 no .
C70 H74 3.2309 no .
C72 H70 3.2507 no .
C72 H74 3.2598 no .
C74 H58 2.7326 no .
C74 H62 3.2739 no .
C74 H70 3.2309 no .
C74 H72 3.2750 no .
C75 H70 2.6124 no .
C75 H72 2.6510 no .
C76 H72 2.6515 no .
C76 H74 2.6180 no .
C77 H79 3.2238 no .
C77 H81 3.1699 no .
C78 H80 3.2606 no .
C78 H82 3.1823 no .
C79 H77 3.2265 no .
C79 H81 3.2346 no .
C80 H78 3.2536 no .
C80 H82 3.2212 no .
C81 H77 3.1700 no .
C81 H79 3.2401 no .
C82 H78 3.1856 no .
C82 H80 3.2236 no .
B1 H46 2.7683 no .
B1 H50 2.8135 no .
B1 H54 2.7286 no .
B1 H58 2.8313 no .
B1 H62 2.7480 no .
B1 H66 2.8336 no .
B1 H70 2.7786 no .
B1 H74 2.8024 no .
H3A H9 3.5303 no .
H3A H19B 2.4976 no .
H3A H22 2.8099 no .
H3B H19B 2.3406 no .
H3B H20A 3.0340 no .
H3B H40 3.4306 no .
H3B H44 3.2620 no .
H3C H5 2.9520 no .
H3C H9 3.4956 no .
H5 H6 2.3453 no .
H5 H11 2.6925 no .
H5 H43 3.1792 no .
H5 H44 3.2516 no .
H6 H7 2.3175 no .
H7 H8 2.3322 no .
H8 H9 2.3237 no .
H9 H10 3.1221 no .
H9 H22 2.8671 no .
H9 H23 3.0188 no .
H10 H11 2.4844 no .
H10 H17 2.8771 no .
H10 H22 3.5763 no .
H11 H12 2.4523 no .
H11 H44 3.5174 no .
H12 H14 2.9793 no .
H12 H44 2.6574 no .
H14 H15 2.3557 no .
H14 H34 3.5171 no .
H14 H44 3.4766 no .
H15 H16 2.3268 no .
H15 H38 2.8008 no .
H16 H17 2.3574 no .
H16 H28 2.6144 no .
H17 H22 2.4811 no .
H17 H28 3.3378 no .
H19A H20A 2.5149 no .
H19A H20B 2.2304 no .
H19A H26 2.5652 no .
H19A H32 2.4157 no .
H19B H20A 2.2318 no .
H19B H20B 2.8234 no .
H19B H26 3.0098 no .
H20A H40 2.0917 no .
H20B H32 2.2695 no .
H20B H38 2.4487 no .
H20B H40 3.3315 no .
H22 H23 2.3326 no .
H22 H28 3.4212 no .
H23 H24 2.3178 no .
H24 H25 2.3379 no .
H25 H26 2.3435 no .
H26 H28 3.4760 no .
H28 H29 2.3200 no .
H29 H30 2.3302 no .
H30 H31 2.3396 no .
H31 H32 2.3357 no .
H32 H38 2.4911 no .
H34 H35 2.3440 no .
H34 H40 3.3557 no .
H34 H44 3.2806 no .
H35 H36 2.3171 no .
H36 H37 2.3215 no .
H37 H38 2.3340 no .
H40 H41 2.3364 no .
H41 H42 2.3233 no .
H42 H43 2.3039 no .
H43 H44 2.3419 no .
H46 H54 2.6361 no .
H46 H66 2.5482 no .
H50 H58 3.3153 no .
H50 H70 2.5912 no .
H54 H62 2.7843 no .
H58 H74 2.3877 no .
H62 H74 2.8557 no .
H66 H70 3.0510 no .
H77 H78 2.2996 no .
H77 H82 2.2634 no .
H78 H79 2.3437 no .
H79 H80 2.3487 no .
H80 H81 2.3571 no .
H81 H82 2.2594 no .
F1 H29 3.4633 no 1_565
F1 H72 3.0296 no 1_455
F2 H12 2.5393 no .
F2 H25 3.0167 no 1_565
F3 H12 2.9293 no .
F3 H14 3.4042 no .
F3 H29 3.2855 no 2_555
F3 H30 2.6536 no 2_555
F4 H16 3.5771 no 1_565
F4 H28 2.7965 no 1_565
F4 H29 3.0066 no 1_565
F4 H36 3.0231 no 2_565
F4 H37 3.0278 no 2_565
F5 H17 2.7224 no 1_565
F5 H22 3.1654 no 1_565
F5 H23 3.1440 no 1_565
F5 H28 3.5635 no 1_565
F5 H78 2.8750 no .
F5 H79 3.5878 no .
F6 H36 2.6983 no 2_565
F6 H37 3.1685 no 2_565
F6 H78 3.5251 no .
F6 H79 3.0914 no .
F7 H43 3.1608 no .
F8 H5 3.1641 no .
F8 H6 2.8625 no .
F8 H81 3.4221 no 2_666
F9 H5 2.8291 no .
F9 H11 3.0029 no .
F9 H12 3.4025 no .
F9 H43 2.3550 no .
F9 H44 3.5218 no .
F10 H62 2.5156 no 2_666
F10 H74 3.1348 no 2_666
F11 H8 2.7751 no 1_565
F11 H9 3.1705 no 1_565
F11 H23 2.9985 no 1_565
F11 H41 2.6196 no 2_566
F11 H82 2.7983 no .
F12 H6 3.4866 no 2_666
F12 H81 2.9154 no .
F12 H82 3.1375 no .
F13 H7 3.4497 no 2_656
F13 H8 2.9635 no 2_656
F13 H34 3.3175 no 1_655
F13 H40 2.6082 no 1_655
F13 H41 3.4058 no 1_655
F14 H7 2.7548 no 2_656
F14 H8 3.5446 no .
F14 H8 2.9889 no 2_656
F14 H9 3.5612 no .
F14 H10 3.2316 no .
F14 H11 3.5838 no .
F14 H77 3.0100 no 1_545
F15 H7 2.8082 no 2_656
F15 H20A 2.9011 no 1_655
F15 H20B 2.7861 no 1_655
F15 H40 2.9712 no 1_655
F15 H77 3.0688 no 1_545
F16 H30 2.6583 no 2_555
F16 H31 2.5822 no 2_555
F17 H78 2.9114 no 1_545
F18 H31 3.0795 no 2_555
F18 H36 3.2100 no 1_655
F18 H79 2.6503 no 2_665
F19 H30 3.2326 no 1_665
F19 H31 3.0904 no 1_665
F19 H66 2.8264 no 2_665
F19 H79 3.3241 no .
F19 H80 3.5009 no .
F20 H30 3.3922 no 1_665
F20 H48 3.4603 no 2_665
F21 H36 3.5032 no 1_655
F21 H66 3.4949 no 2_665
F21 H70 3.0387 no 2_665
F22 H34 3.3401 no 1_655
F22 H56 2.6073 no 2_666
F23 H19A 3.5402 no 1_665
F23 H26 2.7423 no 1_665
F23 H80 3.4371 no .
F23 H81 2.9755 no .
F24 H25 2.8807 no 1_665
F24 H26 3.0263 no 1_665
F27 H7 3.4228 no 2_656
F27 H8 2.8089 no 2_656
F27 H34 3.5902 no 1_655
F27 H40 2.7752 no 1_655
F27 H41 3.4279 no 1_655
F29 H25 2.7917 no 1_665
F29 H26 2.7490 no 1_665
F30 H25 3.2575 no 1_665
F30 H34 3.1335 no 1_655
F30 H35 3.3962 no 1_655
F31 H16 3.2229 no 1_565
F31 H17 3.1884 no 1_565
F31 H28 2.5411 no 1_565
F31 H29 3.1301 no 1_565
F31 H36 3.3985 no 2_565
F31 H37 3.1147 no 2_565
F32 H17 2.4878 no 1_565
F32 H22 2.9847 no 1_565
F32 H23 3.1743 no 1_565
F32 H28 3.2168 no 1_565
F32 H78 3.1141 no .
F33 H29 3.3849 no 1_565
F33 H72 3.4445 no 1_455
F34 H5 2.5600 no .
F34 H11 2.8510 no .
F34 H12 3.5509 no .
F34 H43 2.5521 no .
F35 H66 3.2152 no 2_665
F35 H70 2.8449 no 2_665
F36 H41 3.3340 no 2_566
F36 H62 2.6912 no 2_666
F36 H74 3.2917 no 2_666
F37 H10 3.5288 no .
F37 H30 2.9928 no 2_555
F37 H31 2.8242 no 2_555
C3 H3C 3.4427 no 2_556
C6 H19B 3.5566 no 2_556
C6 H20A 2.9419 no 2_556
C6 H40 3.4880 no 2_556
C6 H82 3.3655 no 2_666
C7 H8 3.1435 no 2_656
C7 H20A 2.9519 no 2_556
C7 H40 2.9395 no 2_556
C7 H82 3.1428 no 2_666
C8 H7 3.1683 no 2_656
C8 H8 3.5707 no 2_656
C8 H40 2.8760 no 2_556
C8 H41 3.1289 no 2_556
C8 H82 3.5045 no 1_545
C9 H40 3.3949 no 2_556
C9 H41 2.9970 no 2_556
C9 H77 3.1516 no 1_545
C11 H46 3.5900 no .
C11 H54 3.3318 no .
C12 H46 3.2102 no .
C14 H30 3.4448 no 2_555
C19 H6 3.5413 no 2_556
C20 H6 3.5909 no 2_556
C23 H41 3.4501 no 2_556
C23 H42 3.3955 no 2_556
C24 H42 3.0725 no 2_556
C25 H42 3.1432 no 2_556
C26 H42 3.5384 no 2_556
C28 H48 3.0565 no 1_545
C29 H48 3.0743 no 1_545
C31 H79 3.3096 no 1_445
C31 H80 3.4669 no 1_445
C32 H80 3.4704 no 1_445
C40 H3C 3.4351 no 2_556
C41 H3A 3.1760 no 2_556
C41 H3C 3.4210 no 2_556
C41 H9 3.5733 no 2_556
C42 H3A 3.2372 no 2_556
C45 H24 3.4726 no 1_565
C46 H12 3.5119 no .
C46 H24 3.4896 no 1_565
C48 H28 3.1822 no 1_565
C48 H29 3.5227 no 1_565
C51 H12 3.2653 no .
C52 H17 3.5820 no 1_565
C52 H28 3.3388 no 1_565
C52 H36 3.5108 no 2_565
C53 H24 3.0386 no 1_565
C54 H11 3.4477 no .
C54 H24 2.8848 no 1_565
C55 H24 2.8540 no 1_565
C56 H24 2.9919 no 1_565
C57 H24 3.0942 no 1_565
C58 H23 3.5149 no 1_565
C58 H24 3.0908 no 1_565
C59 H5 3.5298 no .
C59 H43 3.2893 no .
C60 H41 3.5898 no 2_566
C60 H82 3.5533 no .
C61 H11 3.4736 no .
C62 H11 3.2892 no .
C62 H35 3.4707 no 1_655
C63 H10 3.4081 no .
C63 H11 3.3570 no .
C64 H10 2.9246 no .
C64 H11 3.5775 no .
C64 H36 3.5942 no 1_655
C64 H77 3.5859 no 1_545
C65 H10 3.4160 no .
C65 H36 3.3065 no 1_655
C66 H36 3.5157 no 1_655
C67 H7 3.2349 no 2_656
C67 H8 3.4275 no 2_656
C67 H40 3.4219 no 1_655
C67 H77 3.5010 no 1_545
C68 H31 3.4076 no 2_555
C69 H35 3.1649 no 1_655
C69 H80 3.4281 no .
C70 H35 3.2068 no 1_655
C70 H80 3.2577 no .
C71 H35 3.0839 no 1_655
C71 H80 2.9776 no .
C72 H35 2.8807 no 1_655
C72 H80 2.8441 no .
C73 H35 2.7681 no 1_655
C73 H80 2.9820 no .
C74 H35 2.8899 no 1_655
C74 H80 3.2695 no .
C76 H26 3.5554 no 1_665
C76 H35 3.5331 no 1_655
C77 H7 3.5992 no 2_666
C77 H9 3.2955 no 1_565
C77 H64 3.2919 no 1_565
C78 H64 3.2786 no 1_565
C79 H31 3.0459 no 1_665
C79 H32 3.2879 no 1_665
C79 H50 3.3358 no .
C80 H31 3.3997 no 1_665
C80 H32 3.1522 no 1_665
C80 H50 3.3851 no .
C81 H6 3.5220 no 2_666
C81 H19A 3.3973 no 1_665
C81 H58 3.1152 no .
C82 H6 3.4329 no 2_666
C82 H7 3.0789 no 2_666
C82 H9 3.5489 no 1_565
H3A C41 3.1760 no 2_556
H3A C42 3.2372 no 2_556
H3A H41 3.2341 no 2_556
H3A H42 3.3388 no 2_556
H3B H3B 3.5175 no 2_556
H3B H3C 2.9307 no 2_556
H3C C3 3.4427 no 2_556
H3C C40 3.4351 no 2_556
H3C C41 3.4210 no 2_556
H3C H3B 2.9307 no 2_556
H3C H3C 3.1508 no 2_556
H3C H40 3.5615 no 2_556
H3C H41 3.5492 no 2_556
H5 F8 3.1641 no .
H5 F9 2.8291 no .
H5 F34 2.5600 no .
H5 C59 3.5298 no .
H6 F8 2.8625 no .
H6 F12 3.4866 no 2_666
H6 C19 3.5413 no 2_556
H6 C20 3.5909 no 2_556
H6 C81 3.5220 no 2_666
H6 C82 3.4329 no 2_666
H6 H19A 3.3048 no 2_556
H6 H19B 3.2027 no 2_556
H6 H20A 2.9069 no 2_556
H6 H81 3.0581 no 2_666
H6 H82 2.9041 no 2_666
H7 F13 3.4497 no 2_656
H7 F14 2.7548 no 2_656
H7 F15 2.8082 no 2_656
H7 F27 3.4228 no 2_656
H7 C8 3.1683 no 2_656
H7 C67 3.2349 no 2_656
H7 C77 3.5992 no 2_666
H7 C82 3.0789 no 2_666
H7 H8 2.7619 no 2_656
H7 H20A 2.9302 no 2_556
H7 H40 3.1577 no 2_556
H7 H77 3.4354 no 2_666
H7 H82 2.4354 no 2_666
H8 F11 2.7751 no 1_545
H8 F13 2.9635 no 2_656
H8 F14 3.5446 no .
H8 F14 2.9889 no 2_656
H8 F27 2.8089 no 2_656
H8 C7 3.1435 no 2_656
H8 C8 3.5707 no 2_656
H8 C67 3.4275 no 2_656
H8 H7 2.7619 no 2_656
H8 H8 3.5462 no 2_656
H8 H40 3.0498 no 2_556
H8 H41 3.0476 no 2_556
H8 H82 2.9460 no 1_545
H9 F11 3.1705 no 1_545
H9 F14 3.5612 no .
H9 C41 3.5733 no 2_556
H9 C77 3.2955 no 1_545
H9 C82 3.5489 no 1_545
H9 H41 2.8034 no 2_556
H9 H77 2.6526 no 1_545
H9 H82 3.1458 no 1_545
H10 F14 3.2316 no .
H10 F37 3.5288 no .
H10 C63 3.4081 no .
H10 C64 2.9246 no .
H10 C65 3.4160 no .
H10 H64 2.8071 no .
H10 H77 2.8001 no 1_545
H11 F9 3.0029 no .
H11 F14 3.5838 no .
H11 F34 2.8510 no .
H11 C54 3.4477 no .
H11 C61 3.4736 no .
H11 C62 3.2892 no .
H11 C63 3.3570 no .
H11 C64 3.5775 no .
H11 H46 3.3979 no .
H11 H54 2.5327 no .
H12 F2 2.5393 no .
H12 F3 2.9293 no .
H12 F9 3.4025 no .
H12 F34 3.5509 no .
H12 C46 3.5119 no .
H12 C51 3.2653 no .
H12 H46 2.6843 no .
H12 H54 3.4627 no .
H14 F3 3.4042 no .
H14 H29 3.3909 no 2_555
H14 H30 3.5649 no 2_555
H15 H16 3.0364 no 2_555
H15 H29 3.5859 no 2_555
H16 F4 3.5771 no 1_545
H16 F31 3.2229 no 1_545
H16 H15 3.0364 no 2_555
H17 F5 2.7224 no 1_545
H17 F31 3.1884 no 1_545
H17 F32 2.4878 no 1_545
H17 C52 3.5820 no 1_545
H19A F23 3.5402 no 1_445
H19A C81 3.3973 no 1_445
H19A H6 3.3048 no 2_556
H19A H81 3.1980 no 1_445
H19B C6 3.5566 no 2_556
H19B H6 3.2027 no 2_556
H20A F15 2.9011 no 1_455
H20A C6 2.9419 no 2_556
H20A C7 2.9519 no 2_556
H20A H6 2.9069 no 2_556
H20A H7 2.9302 no 2_556
H20B F15 2.7861 no 1_455
H22 F5 3.1654 no 1_545
H22 F32 2.9847 no 1_545
H23 F5 3.1440 no 1_545
H23 F11 2.9985 no 1_545
H23 F32 3.1743 no 1_545
H23 C58 3.5149 no 1_545
H23 H41 3.3616 no 2_556
H23 H58 3.5158 no 1_545
H24 C45 3.4726 no 1_545
H24 C46 3.4896 no 1_545
H24 C53 3.0386 no 1_545
H24 C54 2.8848 no 1_545
H24 C55 2.8540 no 1_545
H24 C56 2.9919 no 1_545
H24 C57 3.0942 no 1_545
H24 C58 3.0908 no 1_545
H24 H42 3.3478 no 2_556
H24 H54 3.3866 no 1_545
H24 H56 3.5357 no 1_545
H25 F2 3.0167 no 1_545
H25 F24 2.8807 no 1_445
H25 F29 2.7917 no 1_445
H25 F30 3.2575 no 1_445
H25 H42 3.4538 no 2_556
H26 F23 2.7423 no 1_445
H26 F24 3.0263 no 1_445
H26 F29 2.7490 no 1_445
H26 C76 3.5554 no 1_445
H28 F4 2.7965 no 1_545
H28 F5 3.5635 no 1_545
H28 F31 2.5411 no 1_545
H28 F32 3.2168 no 1_545
H28 C48 3.1822 no 1_545
H28 C52 3.3388 no 1_545
H28 H48 2.5340 no 1_545
H29 F1 3.4633 no 1_545
H29 F3 3.2855 no 2_555
H29 F4 3.0066 no 1_545
H29 F31 3.1301 no 1_545
H29 F33 3.3849 no 1_545
H29 C48 3.5227 no 1_545
H29 H14 3.3909 no 2_555
H29 H15 3.5859 no 2_555
H29 H48 2.5762 no 1_545
H30 F3 2.6536 no 2_555
H30 F16 2.6583 no 2_555
H30 F19 3.2326 no 1_445
H30 F20 3.3922 no 1_445
H30 F37 2.9928 no 2_555
H30 C14 3.4448 no 2_555
H30 H14 3.5649 no 2_555
H31 F16 2.5822 no 2_555
H31 F18 3.0795 no 2_555
H31 F19 3.0904 no 1_445
H31 F37 2.8242 no 2_555
H31 C68 3.4076 no 2_555
H31 C79 3.0459 no 1_445
H31 C80 3.3997 no 1_445
H31 H79 2.5056 no 1_445
H31 H80 3.2021 no 1_445
H32 C79 3.2879 no 1_445
H32 C80 3.1522 no 1_445
H32 H79 3.4263 no 1_445
H32 H80 3.2136 no 1_445
H34 F13 3.3175 no 1_455
H34 F22 3.3401 no 1_455
H34 F27 3.5902 no 1_455
H34 F30 3.1335 no 1_455
H35 F30 3.3962 no 1_455
H35 C62 3.4707 no 1_455
H35 C69 3.1649 no 1_455
H35 C70 3.2068 no 1_455
H35 C71 3.0839 no 1_455
H35 C72 2.8807 no 1_455
H35 C73 2.7681 no 1_455
H35 C74 2.8899 no 1_455
H35 C76 3.5331 no 1_455
H35 H72 3.3685 no 1_455
H35 H74 3.3659 no 1_455
H36 F4 3.0231 no 2_565
H36 F6 2.6983 no 2_565
H36 F18 3.2100 no 1_455
H36 F21 3.5032 no 1_455
H36 F31 3.3985 no 2_565
H36 C52 3.5108 no 2_565
H36 C64 3.5942 no 1_455
H36 C65 3.3065 no 1_455
H36 C66 3.5157 no 1_455
H37 F4 3.0278 no 2_565
H37 F6 3.1685 no 2_565
H37 F31 3.1147 no 2_565
H40 F13 2.6082 no 1_455
H40 F15 2.9712 no 1_455
H40 F27 2.7752 no 1_455
H40 C6 3.4880 no 2_556
H40 C7 2.9395 no 2_556
H40 C8 2.8760 no 2_556
H40 C9 3.3949 no 2_556
H40 C67 3.4219 no 1_455
H40 H3C 3.5615 no 2_556
H40 H7 3.1577 no 2_556
H40 H8 3.0498 no 2_556
H41 F11 2.6196 no 2_566
H41 F13 3.4058 no 1_455
H41 F27 3.4279 no 1_455
H41 F36 3.3340 no 2_566
H41 C8 3.1289 no 2_556
H41 C9 2.9970 no 2_556
H41 C23 3.4501 no 2_556
H41 C60 3.5898 no 2_566
H41 H3A 3.2341 no 2_556
H41 H3C 3.5492 no 2_556
H41 H8 3.0476 no 2_556
H41 H9 2.8034 no 2_556
H41 H23 3.3616 no 2_556
H42 C23 3.3955 no 2_556
H42 C24 3.0725 no 2_556
H42 C25 3.1432 no 2_556
H42 C26 3.5384 no 2_556
H42 H3A 3.3388 no 2_556
H42 H24 3.3478 no 2_556
H42 H25 3.4538 no 2_556
H43 F7 3.1608 no .
H43 F9 2.3550 no .
H43 F34 2.5521 no .
H43 C59 3.2893 no .
H44 F9 3.5218 no .
H46 C11 3.5900 no .
H46 C12 3.2102 no .
H46 H11 3.3979 no .
H46 H12 2.6843 no .
H48 F20 3.4603 no 2_665
H48 C28 3.0565 no 1_565
H48 C29 3.0743 no 1_565
H48 H28 2.5340 no 1_565
H48 H29 2.5762 no 1_565
H50 C79 3.3358 no .
H50 C80 3.3851 no .
H50 H79 3.4195 no .
H50 H80 3.4990 no .
H54 C11 3.3318 no .
H54 H11 2.5327 no .
H54 H12 3.4627 no .
H54 H24 3.3866 no 1_565
H56 F22 2.6073 no 2_666
H56 H24 3.5357 no 1_565
H56 H74 3.2738 no 2_666
H58 C81 3.1152 no .
H58 H23 3.5158 no 1_565
H58 H81 2.8788 no .
H62 F10 2.5156 no 2_666
H62 F36 2.6912 no 2_666
H64 C77 3.2919 no 1_545
H64 C78 3.2786 no 1_545
H64 H10 2.8071 no .
H64 H77 2.8498 no 1_545
H64 H78 2.8220 no 1_545
H66 F19 2.8264 no 2_665
H66 F21 3.4949 no 2_665
H66 F35 3.2152 no 2_665
H70 F21 3.0387 no 2_665
H70 F35 2.8449 no 2_665
H72 F1 3.0296 no 1_655
H72 F33 3.4445 no 1_655
H72 H35 3.3685 no 1_655
H72 H80 3.2375 no .
H74 F10 3.1348 no 2_666
H74 F36 3.2917 no 2_666
H74 H35 3.3659 no 1_655
H74 H56 3.2738 no 2_666
H77 F14 3.0100 no 1_565
H77 F15 3.0688 no 1_565
H77 C9 3.1516 no 1_565
H77 C64 3.5859 no 1_565
H77 C67 3.5010 no 1_565
H77 H7 3.4354 no 2_666
H77 H9 2.6526 no 1_565
H77 H10 2.8001 no 1_565
H77 H64 2.8498 no 1_565
H78 F5 2.8750 no .
H78 F6 3.5251 no .
H78 F17 2.9114 no 1_565
H78 F32 3.1141 no .
H78 H64 2.8220 no 1_565
H79 F5 3.5878 no .
H79 F6 3.0914 no .
H79 F18 2.6503 no 2_665
H79 F19 3.3241 no .
H79 C31 3.3096 no 1_665
H79 H31 2.5056 no 1_665
H79 H32 3.4263 no 1_665
H79 H50 3.4195 no .
H80 F19 3.5009 no .
H80 F23 3.4371 no .
H80 C31 3.4669 no 1_665
H80 C32 3.4704 no 1_665
H80 C69 3.4281 no .
H80 C70 3.2577 no .
H80 C71 2.9776 no .
H80 C72 2.8441 no .
H80 C73 2.9820 no .
H80 C74 3.2695 no .
H80 H31 3.2021 no 1_665
H80 H32 3.2136 no 1_665
H80 H50 3.4990 no .
H80 H72 3.2375 no .
H81 F8 3.4221 no 2_666
H81 F12 2.9154 no .
H81 F23 2.9755 no .
H81 H6 3.0581 no 2_666
H81 H19A 3.1980 no 1_665
H81 H58 2.8788 no .
H82 F11 2.7983 no .
H82 F12 3.1375 no .
H82 C6 3.3655 no 2_666
H82 C7 3.1428 no 2_666
H82 C8 3.5045 no 1_565
H82 C60 3.5533 no .
H82 H6 2.9041 no 2_666
H82 H7 2.4354 no 2_666
H82 H8 2.9460 no 1_565
H82 H9 3.1458 no 1_565

loop_
_geom_torsion_atom_site_label_1
_geom_torsion_atom_site_label_2
_geom_torsion_atom_site_label_3
_geom_torsion_atom_site_label_4
_geom_torsion
_geom_torsion_publ_flag
P1 Ru1 P2 C20 -1.28(5) no
P1 Ru1 P2 C33 -115.74(5) no
P1 Ru1 P2 C39 124.06(5) no
P2 Ru1 P1 C19 -14.38(5) no
P2 Ru1 P1 C21 -137.25(6) no
P2 Ru1 P1 C27 103.96(5) no
P1 Ru1 C1 C2 135.1(3) no
P1 Ru1 C1 C3 -41.8(3) no
C1 Ru1 P1 C19 77.29(11) no
C1 Ru1 P1 C21 -45.57(11) no
C1 Ru1 P1 C27 -164.37(11) no
P1 Ru1 C14 C13 -157.43(8) no
P1 Ru1 C14 C15 -28.4(3) no
C14 Ru1 P1 C19 -101.7(2) no
C14 Ru1 P1 C21 135.42(19) no
C14 Ru1 P1 C27 16.6(2) no
P1 Ru1 C15 C14 162.55(12) no
P1 Ru1 C15 C16 -64.88(19) no
C15 Ru1 P1 C19 -118.82(13) no
C15 Ru1 P1 C21 118.32(13) no
C15 Ru1 P1 C27 -0.48(13) no
P1 Ru1 C16 C15 122.26(18) no
P1 Ru1 C16 C17 -104.49(18) no
C16 Ru1 P1 C19 -150.41(13) no
C16 Ru1 P1 C21 86.73(14) no
C16 Ru1 P1 C27 -32.07(13) no
P1 Ru1 C17 C16 80.54(19) no
P1 Ru1 C17 C18 -150.55(15) no
C17 Ru1 P1 C19 173.78(12) no
C17 Ru1 P1 C21 50.92(13) no
C17 Ru1 P1 C27 -67.88(13) no
P1 Ru1 C18 C10 -87.4(3) no
P1 Ru1 C18 C13 170.34(7) no
P1 Ru1 C18 C17 39.9(3) no
C18 Ru1 P1 C19 151.40(16) no
C18 Ru1 P1 C21 28.53(17) no
C18 Ru1 P1 C27 -90.26(16) no
P2 Ru1 C1 C2 -140.8(3) no
P2 Ru1 C1 C3 42.3(3) no
C1 Ru1 P2 C20 -90.55(11) no
C1 Ru1 P2 C33 154.99(11) no
C1 Ru1 P2 C39 34.78(11) no
P2 Ru1 C13 C12 65.2(4) no
P2 Ru1 C13 C14 -68.35(17) no
P2 Ru1 C13 C18 159.29(11) no
C13 Ru1 P2 C20 175.81(12) no
C13 Ru1 P2 C33 61.35(13) no
C13 Ru1 P2 C39 -58.85(13) no
P2 Ru1 C14 C13 118.21(15) no
P2 Ru1 C14 C15 -112.75(16) no
C14 Ru1 P2 C20 142.69(12) no
C14 Ru1 P2 C33 28.23(12) no
C14 Ru1 P2 C39 -91.97(12) no
P2 Ru1 C15 C14 72.91(17) no
P2 Ru1 C15 C16 -154.51(14) no
C15 Ru1 P2 C20 109.19(13) no
C15 Ru1 P2 C33 -5.27(13) no
C15 Ru1 P2 C39 -125.47(13) no
P2 Ru1 C16 C15 36.8(3) no
P2 Ru1 C16 C17 170.01(6) no
C16 Ru1 P2 C20 88.18(19) no
C16 Ru1 P2 C33 -26.3(2) no
C16 Ru1 P2 C39 -146.48(19) no
P2 Ru1 C18 C10 69.1(4) no
P2 Ru1 C18 C13 -33.3(3) no
P2 Ru1 C18 C17 -163.70(7) no
C18 Ru1 P2 C20 -163.70(19) no
C18 Ru1 P2 C33 81.8(2) no
C18 Ru1 P2 C39 -38.4(2) no
C1 Ru1 C13 C12 -27.5(4) no
C1 Ru1 C13 C14 -161.05(18) no
C1 Ru1 C13 C18 66.59(17) no
C13 Ru1 C1 C2 -31.9(3) no
C13 Ru1 C1 C3 151.2(3) no
C1 Ru1 C14 C13 23.8(3) no
C1 Ru1 C14 C15 152.85(16) no
C14 Ru1 C1 C2 -45.6(3) no
C14 Ru1 C1 C3 137.5(3) no
C1 Ru1 C15 C14 -56.7(4) no
C1 Ru1 C15 C16 75.9(4) no
C15 Ru1 C1 C2 -8.8(5) no
C15 Ru1 C1 C3 174.4(3) no
C1 Ru1 C16 C15 -144.96(17) no
C1 Ru1 C16 C17 -11.7(4) no
C16 Ru1 C1 C2 40.4(4) no
C16 Ru1 C1 C3 -136.5(3) no
C1 Ru1 C17 C16 171.3(2) no
C1 Ru1 C17 C18 -59.8(2) no
C17 Ru1 C1 C2 33.4(3) no
C17 Ru1 C1 C3 -143.5(3) no
C1 Ru1 C18 C10 -8.4(3) no
C1 Ru1 C18 C13 -110.7(2) no
C1 Ru1 C18 C17 118.8(2) no
C18 Ru1 C1 C2 2.6(3) no
C18 Ru1 C1 C3 -174.3(3) no
C13 Ru1 C14 C13 0.00(19) no
C13 Ru1 C14 C15 129.0(4) no
C14 Ru1 C13 C12 133.5(5) no
C14 Ru1 C13 C14 0.00(18) no
C14 Ru1 C13 C18 -132.4(3) no
C13 Ru1 C15 C14 -30.67(18) no
C13 Ru1 C15 C16 101.9(3) no
C15 Ru1 C13 C12 163.6(5) no
C15 Ru1 C13 C14 30.07(16) no
C15 Ru1 C13 C18 -102.3(2) no
C13 Ru1 C16 C15 -64.9(2) no
C13 Ru1 C16 C17 68.3(2) no
C16 Ru1 C13 C12 -160.6(4) no
C16 Ru1 C13 C14 65.86(19) no
C16 Ru1 C13 C18 -66.50(18) no
C13 Ru1 C17 C16 -98.5(3) no
C13 Ru1 C17 C18 30.45(18) no
C17 Ru1 C13 C12 -123.3(4) no
C17 Ru1 C13 C14 103.2(2) no
C17 Ru1 C13 C18 -29.18(16) no
C13 Ru1 C18 C10 102.3(4) no
C13 Ru1 C18 C13 0.00(17) no
C13 Ru1 C18 C17 -130.5(4) no
C18 Ru1 C13 C12 -94.1(5) no
C18 Ru1 C13 C14 132.4(4) no
C18 Ru1 C13 C18 0.0(2) no
C14 Ru1 C15 C14 0.0(2) no
C14 Ru1 C15 C16 132.6(4) no
C15 Ru1 C14 C13 -129.0(4) no
C15 Ru1 C14 C15 0.00(19) no
C14 Ru1 C16 C15 -28.25(18) no
C14 Ru1 C16 C17 105.0(3) no
C16 Ru1 C14 C13 -100.7(3) no
C16 Ru1 C14 C15 28.29(18) no
C14 Ru1 C17 C16 -62.6(2) no
C14 Ru1 C17 C18 66.3(2) no
C17 Ru1 C14 C13 -64.89(19) no
C17 Ru1 C14 C15 64.1(2) no
C14 Ru1 C18 C10 130.6(4) no
C14 Ru1 C18 C13 28.33(16) no
C14 Ru1 C18 C17 -102.1(3) no
C18 Ru1 C14 C13 -29.25(18) no
C18 Ru1 C14 C15 99.8(3) no
C15 Ru1 C16 C15 0.0(2) no
C15 Ru1 C16 C17 133.3(4) no
C16 Ru1 C15 C14 -132.6(4) no
C16 Ru1 C15 C16 0.0(3) no
C15 Ru1 C17 C16 -27.66(18) no
C15 Ru1 C17 C18 101.3(3) no
C17 Ru1 C15 C14 -104.2(3) no
C17 Ru1 C15 C16 28.42(19) no
C15 Ru1 C18 C10 166.5(4) no
C15 Ru1 C18 C13 64.18(19) no
C15 Ru1 C18 C17 -66.3(2) no
C18 Ru1 C15 C14 -68.2(2) no
C18 Ru1 C15 C16 64.4(2) no
C16 Ru1 C17 C16 0.0(3) no
C16 Ru1 C17 C18 128.9(4) no
C17 Ru1 C16 C15 -133.3(4) no
C17 Ru1 C16 C17 0.0(3) no
C16 Ru1 C18 C10 -158.1(4) no
C16 Ru1 C18 C13 99.6(3) no
C16 Ru1 C18 C17 -30.84(18) no
C18 Ru1 C16 C15 -103.0(3) no
C18 Ru1 C16 C17 30.25(19) no
C17 Ru1 C18 C10 -127.2(5) no
C17 Ru1 C18 C13 130.5(4) no
C17 Ru1 C18 C17 -0.0(2) no
C18 Ru1 C17 C16 -128.9(4) no
C18 Ru1 C17 C18 -0.0(2) no
Ru1 P1 C19 C20 31.0(3) no
Ru1 P1 C21 C22 -7.2(4) no
Ru1 P1 C21 C26 176.00(17) no
Ru1 P1 C27 C28 86.3(3) no
Ru1 P1 C27 C32 -92.1(3) no
C19 P1 C21 C22 -133.1(3) no
C19 P1 C21 C26 50.1(3) no
C21 P1 C19 C20 162.6(2) no
C19 P1 C27 C28 -152.1(3) no
C19 P1 C27 C32 29.6(3) no
C27 P1 C19 C20 -92.0(3) no
C21 P1 C27 C28 -43.7(3) no
C21 P1 C27 C32 138.0(3) no
C27 P1 C21 C22 117.9(3) no
C27 P1 C21 C26 -58.9(3) no
Ru1 P2 C20 C19 20.4(3) no
Ru1 P2 C33 C34 -116.3(3) no
Ru1 P2 C33 C38 61.7(3) no
Ru1 P2 C39 C40 -154.3(2) no
Ru1 P2 C39 C44 29.0(3) no
C20 P2 C33 C34 123.9(3) no
C20 P2 C33 C38 -58.0(3) no
C33 P2 C20 C19 141.2(3) no
C20 P2 C39 C40 -27.2(3) no
C20 P2 C39 C44 156.0(3) no
C39 P2 C20 C19 -110.5(3) no
C33 P2 C39 C40 80.6(3) no
C33 P2 C39 C44 -96.1(3) no
C39 P2 C33 C34 12.1(4) no
C39 P2 C33 C38 -169.8(3) no
F33 F1 C51 F2 -155(3) no
F33 F1 C51 F3 -47(3) no
F33 F1 C51 F33 -0(3) no
F33 F1 C51 C47 89(3) no
C51 F1 F33 C51 -0.0(2) no
F31 F4 C52 F5 -12(4) no
F31 F4 C52 F6 -121(4) no
F31 F4 C52 F31 -0(3) no
F31 F4 C52 F32 -4(4) no
F31 F4 C52 C49 121(3) no
C52 F4 F31 C52 0.0(2) no
F32 F5 C52 F4 31(5) no
F32 F5 C52 F6 140(4) no
F32 F5 C52 F31 27(4) no
F32 F5 C52 C49 -101(4) no
C52 F5 F32 C52 0.0(2) no
F34 F9 C59 F7 -148(4) no
F34 F9 C59 F8 -37(4) no
F34 F9 C59 C55 91(4) no
C59 F9 F34 C59 0.0(2) no
F36 F10 C60 F11 31(6) no
F36 F10 C60 F12 143(6) no
F36 F10 C60 C57 -96(6) no
C60 F10 F36 C60 -0.00(18) no
F27 F13 C67 F14 -32(5) no
F27 F13 C67 F15 -143(4) no
F27 F13 C67 C63 98(5) no
C67 F13 F27 C67 0.00(17) no
F37 F16 C68 F17 27(3) no
F37 F16 C68 F18 137(3) no
F37 F16 C68 F37 -0(3) no
F37 F16 C68 C65 -101(3) no
C68 F16 F37 F17 -24(2) no
C68 F16 F37 C68 -0.00(19) no
F37 F17 C68 F16 -10.1(8) no
F37 F17 C68 F18 -117.2(9) no
F37 F17 C68 F37 0.0(8) no
F37 F17 C68 C65 116.8(9) no
C68 F17 F37 F16 33(3) no
C68 F17 F37 C68 0.0(3) no
F35 F21 C75 F19 -16(5) no
F35 F21 C75 F20 -126(5) no
F35 F21 C75 C71 110(5) no
C75 F21 F35 C75 -0.0(2) no
F29 F23 C76 F22 118.8(16) no
F29 F23 C76 F24 2.2(15) no
F29 F23 C76 F29 -0.0(15) no
F29 F23 C76 F30 18.5(15) no
F29 F23 C76 C73 -118.8(16) no
C76 F23 F29 F24 -14(10) no
C76 F23 F29 F30 -28(2) no
C76 F23 F29 C76 -0.0(4) no
F29 F24 F30 C76 47(17) no
F30 F24 F29 F23 -39(25) no
F30 F24 F29 C76 -50(18) no
F29 F24 C76 F22 -116(7) no
F29 F24 C76 F23 -8(7) no
F29 F24 C76 F30 -163(7) no
F29 F24 C76 C73 110(6) no
C76 F24 F29 F23 11(9) no
C76 F24 F29 C76 -0.0(3) no
F30 F24 C76 F22 46(3) no
F30 F24 C76 F23 155(2) no
F30 F24 C76 F30 -0.0(15) no
F30 F24 C76 C73 -87(3) no
C76 F24 F30 C76 -0.0(3) no
F13 F27 C67 F14 151(4) no
F13 F27 C67 F15 39(5) no
F13 F27 C67 C63 -87(5) no
F23 F29 F30 C76 22.0(19) no
F23 F29 C76 F22 -101.2(12) no
F23 F29 C76 F23 -0.0(3) no
F23 F29 C76 F30 -159.6(15) no
F23 F29 C76 C73 110.1(12) no
F24 F29 C76 F22 71(7) no
F24 F29 C76 F23 172(7) no
F24 F29 C76 F30 12(6) no
F24 F29 C76 C73 -78(7) no
F30 F29 C76 F22 58(3) no
F30 F29 C76 F23 159.6(19) no
F30 F29 C76 F30 0.0(11) no
F30 F29 C76 C73 -90(2) no
C76 F29 F30 C76 0.0(3) no
F24 F30 C76 F22 -138(2) no
F24 F30 C76 F23 -32(3) no
F24 F30 C76 F24 -0.0(16) no
F24 F30 C76 F29 -6.2(17) no
F24 F30 C76 C73 106(2) no
F29 F30 C76 F22 -132(2) no
F29 F30 C76 F23 -26(3) no
F29 F30 C76 F24 6(2) no
F29 F30 C76 F29 -0.0(19) no
F29 F30 C76 C73 112(2) no
F4 F31 C52 F4 -0(3) no
F4 F31 C52 F5 169(3) no
F4 F31 C52 F6 64(4) no
F4 F31 C52 F32 176(4) no
F4 F31 C52 C49 -67(4) no
F5 F32 C52 F4 -153(4) no
F5 F32 C52 F6 -43(4) no
F5 F32 C52 F31 -154(4) no
F5 F32 C52 C49 86(4) no
F1 F33 C51 F1 -0.0(17) no
F1 F33 C51 F2 30(3) no
F1 F33 C51 F3 138(3) no
F1 F33 C51 C47 -103(3) no
F9 F34 C59 F7 36(4) no
F9 F34 C59 F8 146(4) no
F9 F34 C59 C55 -96(4) no
F21 F35 C75 F19 165(5) no
F21 F35 C75 F20 58(5) no
F21 F35 C75 C71 -76(5) no
F10 F36 C60 F11 -151(5) no
F10 F36 C60 F12 -41(6) no
F10 F36 C60 C57 92(6) no
F16 F37 C68 F16 -0.0(13) no
F16 F37 C68 F17 -155(3) no
F16 F37 C68 F18 -48(3) no
F16 F37 C68 C65 89(3) no
F17 F37 C68 F16 155(2) no
F17 F37 C68 F17 0.0(2) no
F17 F37 C68 F18 107.1(7) no
F17 F37 C68 C65 -115.9(7) no
Ru1 C1 C2 C4 -179.1(3) no
Ru1 C1 C2 C10 3.9(5) no
C3 C1 C2 C4 -2.0(6) no
C3 C1 C2 C10 -179.0(3) no
C1 C2 C4 C5 -86.7(5) no
C1 C2 C4 C9 93.4(5) no
C1 C2 C10 C11 97.8(4) no
C1 C2 C10 C18 -10.6(5) no
C4 C2 C10 C11 -79.6(4) no
C4 C2 C10 C18 172.1(3) no
C10 C2 C4 C5 90.5(4) no
C10 C2 C4 C9 -89.4(5) no
C2 C4 C5 C6 -178.7(4) no
C2 C4 C9 C8 178.8(4) no
C5 C4 C9 C8 -1.0(6) no
C9 C4 C5 C6 1.2(6) no
C4 C5 C6 C7 -0.3(7) no
C5 C6 C7 C8 -0.7(7) no
C6 C7 C8 C9 0.8(7) no
C7 C8 C9 C4 0.1(6) no
C2 C10 C11 C12 -99.4(4) no
C2 C10 C18 Ru1 11.8(5) no
C2 C10 C18 C13 93.3(4) no
C2 C10 C18 C17 -77.8(5) no
C11 C10 C18 Ru1 -97.7(4) no
C11 C10 C18 C13 -16.2(5) no
C11 C10 C18 C17 172.7(4) no
C18 C10 C11 C12 12.7(5) no
C10 C11 C12 C13 -4.4(6) no
C11 C12 C13 Ru1 67.8(6) no
C11 C12 C13 C14 171.7(5) no
C11 C12 C13 C18 -6.6(6) no
Ru1 C13 C14 Ru1 0.0 no
Ru1 C13 C14 C15 -58.5(3) no
Ru1 C13 C18 Ru1 0.0 no
Ru1 C13 C18 C10 -111.7(3) no
Ru1 C13 C18 C17 60.3(4) no
C12 C13 C14 Ru1 -127.6(6) no
C12 C13 C14 C15 173.9(5) no
C12 C13 C18 Ru1 126.0(4) no
C12 C13 C18 C10 14.3(5) no
C12 C13 C18 C17 -173.7(4) no
C14 C13 C18 Ru1 -52.6(4) no
C14 C13 C18 C10 -164.3(4) no
C14 C13 C18 C17 7.6(7) no
C18 C13 C14 Ru1 50.5(4) no
C18 C13 C14 C15 -8.0(6) no
Ru1 C14 C15 Ru1 0.0 no
Ru1 C14 C15 C16 -53.1(3) no
C13 C14 C15 Ru1 58.0(4) no
C13 C14 C15 C16 4.8(6) no
Ru1 C15 C16 Ru1 -0.0 no
Ru1 C15 C16 C17 -54.5(4) no
C14 C15 C16 Ru1 53.6(4) no
C14 C15 C16 C17 -0.9(7) no
Ru1 C16 C17 Ru1 0.0 no
Ru1 C16 C17 C18 -55.7(3) no
C15 C16 C17 Ru1 56.1(4) no
C15 C16 C17 C18 0.3(7) no
Ru1 C17 C18 Ru1 -0.0 no
Ru1 C17 C18 C10 109.0(5) no
Ru1 C17 C18 C13 -60.9(4) no
C16 C17 C18 Ru1 57.1(4) no
C16 C17 C18 C10 166.1(4) no
C16 C17 C18 C13 -3.8(7) no
P1 C19 C20 P2 -32.1(4) no
P1 C21 C22 C23 -176.3(3) no
P1 C21 C26 C25 176.5(3) no
C22 C21 C26 C25 -0.4(6) no
C26 C21 C22 C23 0.5(6) no
C21 C22 C23 C24 -0.4(6) no
C22 C23 C24 C25 0.0(6) no
C23 C24 C25 C26 0.1(6) no
C24 C25 C26 C21 0.0(6) no
P1 C27 C28 C29 -175.9(3) no
P1 C27 C32 C31 176.0(3) no
C28 C27 C32 C31 -2.3(6) no
C32 C27 C28 C29 2.5(7) no
C27 C28 C29 C30 0.2(7) no
C28 C29 C30 C31 -3.1(7) no
C29 C30 C31 C32 3.3(8) no
C30 C31 C32 C27 -0.5(8) no
P2 C33 C34 C35 177.6(3) no
P2 C33 C38 C37 -177.3(3) no
C34 C33 C38 C37 0.8(6) no
C38 C33 C34 C35 -0.5(6) no
C33 C34 C35 C36 -0.1(7) no
C34 C35 C36 C37 0.4(7) no
C35 C36 C37 C38 -0.0(7) no
C36 C37 C38 C33 -0.6(7) no
P2 C39 C40 C41 -175.4(3) no
P2 C39 C44 C43 175.6(3) no
C40 C39 C44 C43 -1.2(6) no
C44 C39 C40 C41 1.3(6) no
C39 C40 C41 C42 -0.6(6) no
C40 C41 C42 C43 -0.2(7) no
C41 C42 C43 C44 0.3(8) no
C42 C43 C44 C39 0.4(8) no
C46 C45 C50 C49 -2.2(5) no
C50 C45 C46 C47 0.2(5) no
C46 C45 B1 C53 -80.7(4) no
C46 C45 B1 C61 39.5(5) no
C46 C45 B1 C69 155.3(3) no
B1 C45 C46 C47 173.5(3) no
C50 C45 B1 C53 92.0(4) no
C50 C45 B1 C61 -147.8(3) no
C50 C45 B1 C69 -32.0(5) no
B1 C45 C50 C49 -175.3(3) no
C45 C46 C47 C48 1.2(6) no
C45 C46 C47 C51 179.8(3) no
C46 C47 C48 C49 -0.6(6) no
C46 C47 C51 F1 165.4(4) no
C46 C47 C51 F2 57.5(5) no
C46 C47 C51 F3 -57.4(5) no
C46 C47 C51 F33 -164.7(4) no
C48 C47 C51 F1 -16.0(6) no
C48 C47 C51 F2 -123.9(4) no
C48 C47 C51 F3 121.2(4) no
C48 C47 C51 F33 13.9(6) no
C51 C47 C48 C49 -179.2(4) no
C47 C48 C49 C50 -1.3(6) no
C47 C48 C49 C52 -179.9(3) no
C48 C49 C50 C45 2.8(6) no
C48 C49 C52 F4 -20.6(5) no
C48 C49 C52 F5 119.5(4) no
C48 C49 C52 F6 -129.7(4) no
C48 C49 C52 F31 -0.1(6) no
C48 C49 C52 F32 102.8(5) no
C50 C49 C52 F4 160.7(4) no
C50 C49 C52 F5 -59.1(5) no
C50 C49 C52 F6 51.6(5) no
C50 C49 C52 F31 -178.8(4) no
C50 C49 C52 F32 -75.9(5) no
C52 C49 C50 C45 -178.6(3) no
C54 C53 C58 C57 1.9(5) no
C58 C53 C54 C55 0.2(5) no
C54 C53 B1 C45 80.0(4) no
C54 C53 B1 C61 -41.1(5) no
C54 C53 B1 C69 -156.1(3) no
B1 C53 C54 C55 -173.5(3) no
C58 C53 B1 C45 -93.1(4) no
C58 C53 B1 C61 145.8(3) no
C58 C53 B1 C69 30.8(5) no
B1 C53 C58 C57 175.3(3) no
C53 C54 C55 C56 -1.7(6) no
C53 C54 C55 C59 177.0(3) no
C54 C55 C56 C57 1.1(6) no
C54 C55 C59 F7 -132.1(4) no
C54 C55 C59 F8 108.6(4) no
C54 C55 C59 F9 -18.0(6) no
C54 C55 C59 F34 0.9(6) no
C56 C55 C59 F7 46.7(5) no
C56 C55 C59 F8 -72.6(5) no
C56 C55 C59 F9 160.8(4) no
C56 C55 C59 F34 179.6(4) no
C59 C55 C56 C57 -177.7(4) no
C55 C56 C57 C58 0.9(6) no
C55 C56 C57 C60 179.9(3) no
C56 C57 C58 C53 -2.5(6) no
C56 C57 C60 F10 27.7(5) no
C56 C57 C60 F11 -98.8(4) no
C56 C57 C60 F12 141.4(4) no
C56 C57 C60 F36 7.7(5) no
C58 C57 C60 F10 -153.3(4) no
C58 C57 C60 F11 80.1(5) no
C58 C57 C60 F12 -39.6(5) no
C58 C57 C60 F36 -173.3(3) no
C60 C57 C58 C53 178.5(3) no
C62 C61 C66 C65 0.5(5) no
C66 C61 C62 C63 0.4(5) no
C62 C61 B1 C45 -156.6(3) no
C62 C61 B1 C53 -40.6(5) no
C62 C61 B1 C69 81.2(4) no
B1 C61 C62 C63 -172.9(3) no
C66 C61 B1 C45 30.6(5) no
C66 C61 B1 C53 146.7(4) no
C66 C61 B1 C69 -91.6(4) no
B1 C61 C66 C65 173.5(3) no
C61 C62 C63 C64 -0.6(6) no
C61 C62 C63 C67 -178.8(3) no
C62 C63 C64 C65 -0.2(6) no
C62 C63 C67 F13 -34.6(5) no
C62 C63 C67 F14 96.0(4) no
C62 C63 C67 F15 -144.9(4) no
C62 C63 C67 F27 -20.3(5) no
C64 C63 C67 F13 147.2(4) no
C64 C63 C67 F14 -82.2(4) no
C64 C63 C67 F15 36.9(5) no
C64 C63 C67 F27 161.5(4) no
C67 C63 C64 C65 178.0(3) no
C63 C64 C65 C66 1.2(6) no
C63 C64 C65 C68 -179.1(3) no
C64 C65 C66 C61 -1.4(6) no
C64 C65 C68 F16 124.6(4) no
C64 C65 C68 F17 -1.3(6) no
C64 C65 C68 F18 -122.3(4) no
C64 C65 C68 F37 99.9(5) no
C66 C65 C68 F16 -55.7(5) no
C66 C65 C68 F17 178.5(4) no
C66 C65 C68 F18 57.4(6) no
C66 C65 C68 F37 -80.4(5) no
C68 C65 C66 C61 178.9(4) no
C70 C69 C74 C73 1.8(5) no
C74 C69 C70 C71 -1.2(5) no
C70 C69 B1 C45 -39.1(5) no
C70 C69 B1 C53 -157.8(3) no
C70 C69 B1 C61 82.3(4) no
B1 C69 C70 C71 -172.1(3) no
C74 C69 B1 C45 150.7(3) no
C74 C69 B1 C53 32.1(5) no
C74 C69 B1 C61 -87.8(4) no
B1 C69 C74 C73 172.5(3) no
C69 C70 C71 C72 0.4(6) no
C69 C70 C71 C75 -179.9(3) no
C70 C71 C72 C73 -0.1(6) no
C70 C71 C75 F19 80.9(5) no
C70 C71 C75 F20 -163.1(4) no
C70 C71 C75 F21 -44.9(6) no
C70 C71 C75 F35 -28.8(6) no
C72 C71 C75 F19 -99.4(5) no
C72 C71 C75 F20 16.6(6) no
C72 C71 C75 F21 134.8(4) no
C72 C71 C75 F35 150.9(4) no
C75 C71 C72 C73 -179.8(4) no
C71 C72 C73 C74 0.7(7) no
C71 C72 C73 C76 179.8(4) no
C72 C73 C74 C69 -1.7(7) no
C72 C73 C76 F22 -148.4(5) no
C72 C73 C76 F23 95.8(5) no
C72 C73 C76 F24 -14.9(8) no
C72 C73 C76 F29 1.8(9) no
C72 C73 C76 F30 -48.9(7) no
C74 C73 C76 F22 30.6(7) no
C74 C73 C76 F23 -85.2(6) no
C74 C73 C76 F24 164.2(5) no
C74 C73 C76 F29 -179.1(5) no
C74 C73 C76 F30 130.2(4) no
C76 C73 C74 C69 179.3(5) no
C78 C77 C82 C81 1.3(14) no
C82 C77 C78 C79 0.9(13) no
C77 C78 C79 C80 -1.2(12) no
C78 C79 C80 C81 -0.5(11) no
C79 C80 C81 C82 2.6(10) no
C80 C81 C82 C77 -3.1(13) no
